data_1512996
loop_
_publ_author_name
'Ekaterina N. Zorina'
'Natalya V. Zauzolkova'
'Aleksei A. Sidorov'
'Grigory G. Aleksandrov'
'Anatoly S. Lermontov'
'Mikhail A. Kiskin'
'Artem S. Bogomyakov'
'Vladimir S. Mironov'
'Vladimir M. Novotortsev'
'Igor L. Eremenko'

_publ_section_title
;
 Novel polynuclear architectures incorporating Co2+ and K+ ions bound by
 dimethylmalonate anions: Synthesis, structure, and magnetic properties
;
_journal_name_full
;
Inorganica Chimica Acta
;
_journal_page_first 108
_journal_page_last 118
_journal_paper_doi 10.1016/j.ica.2012.10.016
_journal_volume 396
_journal_year 2013
_chemical_formula_sum 'C150 H374 Co36 K6 O226'
_chemical_formula_weight 8150.67
_space_group_IT_number 14
_symmetry_cell_setting monoclinic
_symmetry_space_group_name_Hall '-P 2yn'
_symmetry_space_group_name_H-M 'P 1 21/n 1'
_atom_sites_solution_hydrogens geom
_atom_sites_solution_primary direct
_atom_sites_solution_secondary difmap
_cell_angle_alpha 90.00
_cell_angle_beta 90.0248(8)
_cell_angle_gamma 90.00
_cell_formula_units_Z 2
_cell_length_a 22.0530(10)
_cell_length_b 28.8254(14)
_cell_length_c 24.7174(12)
_cell_measurement_reflns_used 9793
_cell_measurement_temperature 120(2)
_cell_measurement_theta_max 25.49
_cell_measurement_theta_min 2.27
_cell_volume 15712.5(13)
_computing_cell_refinement 'Bruker SAINT'
_computing_data_collection 'Bruker APEX2'
_computing_data_reduction 'Bruker SAINT'
_computing_molecular_graphics 'Bruker SHELXTL'
_computing_publication_material 'Bruker SHELXTL'
_computing_structure_refinement 'SHELXL-97 (Sheldrick, 1997)'
_computing_structure_solution 'SHELXS-97 (Sheldrick, 1990)'
_diffrn_ambient_temperature 120(2)
_diffrn_measured_fraction_theta_full 0.998
_diffrn_measured_fraction_theta_max 0.998
_diffrn_measurement_device_type 'Bruker APEX-II CCD'
_diffrn_measurement_method '\f and \w scans'
_diffrn_radiation_monochromator graphite
_diffrn_radiation_source 'fine-focus sealed tube'
_diffrn_radiation_type MoK\a
_diffrn_radiation_wavelength 0.71073
_diffrn_reflns_av_R_equivalents 0.0634
_diffrn_reflns_av_sigmaI/netI 0.0722
_diffrn_reflns_limit_h_max 27
_diffrn_reflns_limit_h_min -27
_diffrn_reflns_limit_k_max 36
_diffrn_reflns_limit_k_min -36
_diffrn_reflns_limit_l_max 30
_diffrn_reflns_limit_l_min -30
_diffrn_reflns_number 144142
_diffrn_reflns_theta_full 26.37
_diffrn_reflns_theta_max 26.37
_diffrn_reflns_theta_min 1.42
_diffrn_standards_number 0
_exptl_absorpt_coefficient_mu 2.036
_exptl_absorpt_correction_T_max 0.8223
_exptl_absorpt_correction_T_min 0.5530
_exptl_absorpt_correction_type empirical
_exptl_absorpt_process_details 'SADABS v2004/1, Sheldrick, G.M., (2004)'
_exptl_crystal_colour violet
_exptl_crystal_density_diffrn 1.728
_exptl_crystal_density_method 'not measured'
_exptl_crystal_description prismatic
_exptl_crystal_F_000 8384
_exptl_crystal_size_max 0.33
_exptl_crystal_size_mid 0.14
_exptl_crystal_size_min 0.10
_refine_diff_density_max 1.961
_refine_diff_density_min -1.018
_refine_diff_density_rms 0.188
_refine_ls_extinction_method none
_refine_ls_goodness_of_fit_ref 0.999
_refine_ls_hydrogen_treatment constr
_refine_ls_matrix_type full
_refine_ls_number_parameters 1912
_refine_ls_number_reflns 32087
_refine_ls_number_restraints 6
_refine_ls_restrained_S_all 0.999
_refine_ls_R_factor_all 0.0900
_refine_ls_R_factor_gt 0.0700
_refine_ls_shift/su_max 0.011
_refine_ls_shift/su_mean 0.001
_refine_ls_structure_factor_coef Fsqd
_refine_ls_weighting_details 'calc w=1/[\s^2^(Fo^2^)+(0.0800P)^2^+3.0000P] where P=(Fo^2^+2Fc^2^)/3'
_refine_ls_weighting_scheme calc
_refine_ls_wR_factor_gt 0.1950
_refine_ls_wR_factor_ref 0.2180
_reflns_number_gt 26388
_reflns_number_total 32087
_reflns_threshold_expression >2sigma(I)
_cod_data_source_file ICA-2013-396-108-118-2.cif
_cod_data_source_block p
_cod_original_sg_symbol_H-M P2(1)/n
_cod_database_code 1512996

loop_
_symmetry_equiv_pos_as_xyz
'x, y, z'
'-x+1/2, y+1/2, -z+1/2'
'-x, -y, -z'
'x-1/2, -y-1/2, z-1/2'

loop_
_atom_site_label
_atom_site_type_symbol
_atom_site_fract_x
_atom_site_fract_y
_atom_site_fract_z
_atom_site_U_iso_or_equiv
_atom_site_adp_type
_atom_site_occupancy
_atom_site_symmetry_multiplicity
_atom_site_calc_flag
_atom_site_refinement_flags
Co1 Co 0.83098(5) 0.23282(4) 0.49082(4) 0.0210(2) Uani 1 1 d .
Co2 Co 0.78953(5) -0.00739(4) 0.64067(5) 0.0278(2) Uani 1 1 d .
Co3 Co 0.78995(5) -0.10818(4) 0.43715(5) 0.0278(2) Uani 1 1 d .
Co4 Co 0.84213(5) 0.11001(4) 0.63341(5) 0.0280(3) Uani 1 1 d .
Co5 Co 0.91396(5) 0.17605(4) 0.41989(5) 0.0266(2) Uani 1 1 d .
Co6 Co 1.31992(5) 0.11067(4) 0.48846(5) 0.0261(2) Uani 1 1 d .
Co7 Co 0.91774(5) 0.18141(4) 0.56413(5) 0.0268(2) Uani 1 1 d .
Co8 Co 0.79330(5) -0.10254(4) 0.58115(5) 0.0278(2) Uani 1 1 d .
Co9 Co 0.78326(5) -0.01772(4) 0.36827(5) 0.0253(2) Uani 1 1 d .
Co10 Co 0.83486(5) 0.09959(4) 0.36061(5) 0.0287(3) Uani 1 1 d .
Co11 Co 1.07304(5) 0.17691(4) 0.27706(5) 0.0255(2) Uani 1 1 d .
Co12 Co 0.87056(5) -0.09840(4) 0.33306(5) 0.0269(2) Uani 1 1 d .
Co13 Co 0.76714(5) 0.04675(4) 0.27328(5) 0.0247(2) Uani 1 1 d .
Co14 Co 1.12019(5) 0.08500(4) 0.31944(5) 0.0289(3) Uani 1 1 d .
Co15 Co 0.96587(6) 0.12460(5) 0.31915(5) 0.0310(3) Uani 1 1 d .
Co16 Co 1.22011(6) -0.06415(4) 0.27045(5) 0.0294(3) Uani 1 1 d .
Co17 Co 1.02488(6) -0.13745(4) 0.33285(5) 0.0297(3) Uani 1 1 d .
Co18 Co 1.08476(6) 0.19380(4) 0.69945(5) 0.0266(2) Uani 1 1 d .
K1 K 0.68023(10) 0.26003(10) 0.49354(10) 0.0518(6) Uani 1 1 d .
K2 K 1.11920(13) 0.29163(10) 0.28368(13) 0.0608(7) Uani 1 1 d .
K3 K 0.7867(4) 0.0303(3) 0.1294(3) 0.0515(18) Uani 0.50 1 d P
K3A K 0.7665(4) 0.0472(3) 0.1373(3) 0.061(2) Uani 0.50 1 d P
O1M O 0.8741(2) 0.16957(19) 0.4933(2) 0.0207(11) Uani 1 1 d .
H1MA H 0.8453 0.1428 0.4953 0.025 Uiso 1 1 calc R
O2M O 1.0639(2) 0.1435(2) 0.6426(2) 0.0228(11) Uani 1 1 d .
H2MA H 1.0686 0.1542 0.6043 0.027 Uiso 1 1 calc R
O3M O 0.9263(2) 0.11815(19) 0.6008(2) 0.0192(11) Uani 1 1 d .
H3MA H 0.9426 0.0920 0.5785 0.023 Uiso 1 1 calc R
O4M O 0.8506(2) -0.05396(19) 0.6111(2) 0.0195(11) Uani 1 1 d .
H4MA H 0.8824 -0.0418 0.5860 0.023 Uiso 1 1 calc R
O5M O 0.8458(2) -0.06214(19) 0.4008(2) 0.0189(11) Uani 1 1 d .
H5MA H 0.8789 -0.0483 0.4232 0.023 Uiso 1 1 calc R
O6M O 0.8392(3) 0.0463(2) 0.6697(2) 0.0250(12) Uani 1 1 d .
H6MA H 0.8796 0.0363 0.6841 0.030 Uiso 1 1 calc R
O7M O 0.9209(2) 0.11015(19) 0.3896(2) 0.0201(11) Uani 1 1 d .
H7MA H 0.9385 0.0858 0.4137 0.024 Uiso 1 1 calc R
O8M O 0.8308(2) 0.03356(17) 0.3323(2) 0.0193(11) Uani 1 1 d .
H8MA H 0.8703 0.0226 0.3171 0.023 Uiso 1 1 calc R
O9M O 1.0547(2) 0.13151(19) 0.3395(2) 0.0204(11) Uani 1 1 d .
H9MA H 1.0608 0.1456 0.3761 0.024 Uiso 1 1 calc R
O10M O 0.7635(2) -0.07856(19) 0.5079(2) 0.0203(11) Uani 1 1 d .
H10A H 0.7609 -0.0440 0.5061 0.024 Uiso 1 1 calc R
O1 O 1.2957(5) -0.1663(3) 0.2745(4) 0.072(3) Uani 1 1 d .
O2 O 1.0457(3) -0.2063(2) 0.3639(2) 0.0268(12) Uani 1 1 d .
O3 O 0.7078(3) 0.0091(2) 0.3266(2) 0.0287(13) Uani 1 1 d .
O4 O 1.0246(3) 0.2340(2) 0.3113(2) 0.0292(13) Uani 1 1 d .
O5 O 0.8584(3) -0.1469(3) 0.5543(3) 0.048(2) Uani 1 1 d .
O6 O 1.0048(3) 0.1690(2) 0.7363(2) 0.0316(14) Uani 1 1 d D
O7 O 0.7620(4) 0.0214(2) 0.5702(3) 0.0399(17) Uani 1 1 d .
O8 O 0.6393(3) -0.0132(3) 0.2679(3) 0.051(2) Uani 1 1 d .
O9 O 1.0190(3) -0.0737(3) 0.2974(3) 0.0439(18) Uani 1 1 d .
O10 O 0.7985(3) 0.0930(2) 0.5639(3) 0.0419(17) Uani 1 1 d .
O11 O 0.8673(3) -0.1368(2) 0.2632(2) 0.0293(13) Uani 1 1 d .
O12 O 1.2384(3) -0.1211(2) 0.3257(3) 0.0352(15) Uani 1 1 d .
O13 O 1.1912(3) 0.0461(2) 0.2852(2) 0.0256(12) Uani 1 1 d .
O14 O 0.8345(4) -0.1689(3) 0.1881(3) 0.0459(18) Uani 1 1 d .
O15 O 1.2837(3) -0.0225(2) 0.3172(3) 0.0337(14) Uani 1 1 d .
O16 O 1.2024(3) -0.0058(2) 0.2203(2) 0.0339(14) Uani 1 1 d .
O17 O 0.7850(3) -0.0142(2) 0.2284(2) 0.0283(13) Uani 1 1 d .
O18 O 1.3562(3) -0.0119(3) 0.2588(3) 0.053(2) Uani 1 1 d .
O19 O 1.1975(3) 0.1454(2) 0.6345(2) 0.0305(13) Uani 1 1 d .
O20 O 1.0113(6) 0.1508(6) 0.8213(5) 0.118(5) Uani 1 1 d D
O21 O 1.2783(3) 0.1561(2) 0.5480(3) 0.0311(13) Uani 1 1 d .
O22 O 0.6411(3) -0.0709(2) 0.4477(3) 0.0289(13) Uani 1 1 d .
O23 O 1.3579(6) 0.1926(7) 0.5783(7) 0.147(8) Uani 1 1 d .
O24 O 1.1372(4) -0.3175(3) 0.4213(3) 0.052(2) Uani 1 1 d .
O25 O 1.1671(3) 0.2149(2) 0.6622(3) 0.0345(14) Uani 1 1 d .
O26 O 0.7940(4) 0.0873(3) 0.4331(3) 0.0466(19) Uani 1 1 d .
O27 O 0.8642(4) 0.3134(3) 0.3971(4) 0.052(2) Uani 1 1 d .
O28 O 0.8406(3) 0.1057(2) 0.7734(3) 0.0369(15) Uani 1 1 d .
O29 O 0.6693(12) 0.1313(9) 0.2972(16) 0.77(7) Uani 1 1 d D
O30 O 0.7520(3) 0.1077(2) 0.3207(3) 0.0339(15) Uani 1 1 d D
O32 O 0.7987(2) -0.0609(2) 0.2976(2) 0.0235(12) Uani 1 1 d .
O33 O 0.9924(3) 0.1506(2) 0.2439(2) 0.0321(14) Uani 1 1 d .
O34 O 1.2294(3) -0.2183(2) 0.4452(2) 0.0272(12) Uani 1 1 d .
O35 O 1.3555(2) 0.0673(2) 0.4271(3) 0.0319(14) Uani 1 1 d .
O36 O 1.1004(3) -0.2510(2) 0.4514(2) 0.0292(13) Uani 1 1 d .
O37 O 0.8956(3) 0.2460(2) 0.4286(2) 0.0272(12) Uani 1 1 d .
O38 O 0.9664(3) -0.2483(2) 0.3389(2) 0.0282(13) Uani 1 1 d .
O39 O 0.9962(3) -0.1860(3) 0.4650(3) 0.0388(17) Uani 1 1 d .
O40 O 0.7663(3) 0.2138(2) 0.4315(2) 0.0256(12) Uani 1 1 d .
O41 O 1.1548(3) 0.2011(2) 0.3118(2) 0.0286(13) Uani 1 1 d .
O42 O 0.7221(2) -0.06852(19) 0.3943(2) 0.0245(12) Uani 1 1 d .
O43 O 0.9997(3) -0.1842(3) 0.5549(3) 0.0372(16) Uani 1 1 d .
O44 O 1.2713(3) 0.0598(2) 0.3767(3) 0.0274(13) Uani 1 1 d .
O45 O 1.1634(6) 0.1509(3) 0.1750(4) 0.085(4) Uani 1 1 d .
O46 O 1.0000(5) 0.1231(5) 0.1625(4) 0.092(4) Uani 1 1 d .
O47 O 0.8781(3) 0.1215(2) 0.2864(2) 0.0264(12) Uani 1 1 d .
O48 O 0.8891(3) 0.1371(2) 0.7034(2) 0.0262(12) Uani 1 1 d .
O49 O 1.2747(3) 0.1513(2) 0.4274(2) 0.0289(13) Uani 1 1 d D
O50 O 1.1203(3) 0.1194(2) 0.2450(2) 0.0332(14) Uani 1 1 d .
O51 O 1.0650(4) 0.0323(3) 0.2937(3) 0.0484(19) Uani 1 1 d .
O52 O 0.9255(3) -0.0488(2) 0.3000(3) 0.0417(17) Uani 1 1 d .
O53 O 0.9462(3) 0.1954(2) 0.3436(2) 0.0238(12) Uani 1 1 d .
O54 O 0.8253(3) 0.0851(2) 0.2226(3) 0.0324(14) Uani 1 1 d .
O55 O 0.7607(3) 0.0154(2) 0.4376(2) 0.0367(15) Uani 1 1 d .
O56 O 0.8262(3) 0.16935(19) 0.3816(2) 0.0241(12) Uani 1 1 d .
O57 O 0.8556(3) -0.1503(3) 0.4651(3) 0.0438(18) Uani 1 1 d .
O58 O 1.1892(3) 0.1330(2) 0.3437(2) 0.0268(13) Uani 1 1 d .
O59 O 0.9698(3) 0.0581(3) 0.2907(4) 0.0472(18) Uani 1 1 d .
O60 O 1.1673(3) -0.1791(2) 0.3927(2) 0.0260(12) Uani 1 1 d .
O61 O 1.3429(10) 0.1875(8) 0.3952(10) 0.176(8) Uiso 1 1 d D
C1 C 0.9137(5) 0.1641(4) 0.7921(3) 0.036(2) Uani 1 1 d .
C2 C 0.8812(7) 0.1262(7) 0.1382(6) 0.087(6) Uani 1 1 d .
H2A H 0.8928 0.0940 0.1310 0.130 Uiso 1 1 calc R
H2B H 0.9013 0.1467 0.1122 0.130 Uiso 1 1 calc R
H2C H 0.8371 0.1294 0.1347 0.130 Uiso 1 1 calc R
C3 C 0.7181(7) 0.1410(5) 0.3195(8) 0.107(8) Uani 1 1 d D
C4 C 0.8664(4) 0.1113(3) 0.2367(4) 0.0294(19) Uani 1 1 d .
C5 C 1.1949(5) 0.0734(4) 0.1945(4) 0.035(2) Uani 1 1 d .
C6 C 0.7486(6) 0.2228(7) 0.3042(5) 0.091(7) Uani 1 1 d .
H6A H 0.7540 0.2531 0.3214 0.136 Uiso 1 1 calc R
H6B H 0.7183 0.2253 0.2753 0.136 Uiso 1 1 calc R
H6C H 0.7873 0.2126 0.2888 0.136 Uiso 1 1 calc R
C7 C 1.0509(4) -0.2894(3) 0.3747(4) 0.031(2) Uani 1 1 d .
C8 C 1.2661(5) -0.1986(4) 0.3568(4) 0.040(2) Uani 1 1 d .
C9 C 0.9099(7) 0.2942(6) 0.2966(5) 0.073(5) Uani 1 1 d .
H9A H 0.8894 0.3238 0.3032 0.110 Uiso 1 1 calc R
H9B H 0.8798 0.2707 0.2866 0.110 Uiso 1 1 calc R
H9C H 0.9391 0.2979 0.2671 0.110 Uiso 1 1 calc R
C10 C 1.1576(5) 0.1176(4) 0.2059(4) 0.039(2) Uani 1 1 d .
C11 C 0.9888(6) 0.3164(4) 0.3619(10) 0.097(7) Uani 1 1 d .
H11A H 0.9674 0.3453 0.3707 0.146 Uiso 1 1 calc R
H11B H 1.0157 0.3217 0.3310 0.146 Uiso 1 1 calc R
H11C H 1.0128 0.3064 0.3932 0.146 Uiso 1 1 calc R
C12 C 0.9943(4) -0.0099(3) 0.2420(3) 0.0266(18) Uani 1 1 d .
C13 C 0.7941(4) -0.0534(3) 0.2478(3) 0.0271(18) Uani 1 1 d .
C14 C 1.2650(5) 0.2097(3) 0.6230(4) 0.033(2) Uani 1 1 d .
C15 C 0.5924(8) -0.0803(5) 0.3353(6) 0.078(5) Uani 1 1 d .
H15A H 0.6203 -0.1032 0.3199 0.117 Uiso 1 1 calc R
H15B H 0.5649 -0.0691 0.3070 0.117 Uiso 1 1 calc R
H15C H 0.5688 -0.0946 0.3644 0.117 Uiso 1 1 calc R
C16 C 1.1948(4) 0.1763(3) 0.3349(4) 0.0299(19) Uani 1 1 d .
C17 C 1.1749(10) 0.0564(5) 0.1401(5) 0.088(6) Uani 1 1 d .
H17A H 1.1763 0.0819 0.1140 0.132 Uiso 1 1 calc R
H17B H 1.1333 0.0446 0.1426 0.132 Uiso 1 1 calc R
H17C H 1.2019 0.0314 0.1281 0.132 Uiso 1 1 calc R
C18 C 1.2586(7) 0.2614(5) 0.6114(10) 0.107(8) Uani 1 1 d .
H18A H 1.2369 0.2763 0.6413 0.160 Uiso 1 1 calc R
H18B H 1.2358 0.2658 0.5777 0.160 Uiso 1 1 calc R
H18C H 1.2989 0.2753 0.6077 0.160 Uiso 1 1 calc R
C19 C 1.3658(4) 0.0288(4) 0.3414(4) 0.0310(19) Uani 1 1 d .
C20 C 1.2043(4) 0.1880(3) 0.6389(4) 0.0289(18) Uani 1 1 d .
C21 C 0.7924(4) -0.0958(3) 0.2091(4) 0.032(2) Uani 1 1 d .
C22 C 1.0984(4) -0.2852(3) 0.4190(4) 0.0315(19) Uani 1 1 d .
C23 C 0.8932(7) 0.2161(5) 0.7757(6) 0.067(4) Uani 1 1 d .
H23A H 0.9051 0.2223 0.7382 0.100 Uiso 1 1 calc R
H23B H 0.9131 0.2384 0.7997 0.100 Uiso 1 1 calc R
H23C H 0.8491 0.2190 0.7792 0.100 Uiso 1 1 calc R
C24 C 1.1930(4) 0.0346(3) 0.2367(4) 0.0275(18) Uani 1 1 d .
C25 C 0.5828(6) -0.0048(7) 0.3812(6) 0.092(7) Uani 1 1 d .
H25A H 0.5573 0.0077 0.3522 0.139 Uiso 1 1 calc R
H25B H 0.6056 0.0204 0.3982 0.139 Uiso 1 1 calc R
H25C H 0.5571 -0.0200 0.4083 0.139 Uiso 1 1 calc R
C26 C 0.7268(4) 0.1869(4) 0.3471(4) 0.035(2) Uani 1 1 d .
C27 C 0.8346(4) -0.1364(3) 0.2215(3) 0.0274(18) Uani 1 1 d .
C28 C 1.3894(7) 0.0722(5) 0.3067(5) 0.068(4) Uani 1 1 d .
H28A H 1.4111 0.0937 0.3304 0.102 Uiso 1 1 calc R
H28B H 1.3547 0.0881 0.2902 0.102 Uiso 1 1 calc R
H28C H 1.4167 0.0612 0.2782 0.102 Uiso 1 1 calc R
C29 C 1.2557(4) 0.1993(4) 0.3489(4) 0.036(2) Uani 1 1 d .
C30 C 0.9430(4) 0.2790(3) 0.3476(4) 0.036(2) Uani 1 1 d .
C31 C 0.9391(4) 0.0025(4) 0.2075(4) 0.044(3) Uani 1 1 d .
H31A H 0.9504 0.0263 0.1810 0.067 Uiso 1 1 calc R
H31B H 0.9068 0.0144 0.2309 0.067 Uiso 1 1 calc R
H31C H 0.9247 -0.0252 0.1885 0.067 Uiso 1 1 calc R
C32 C 0.8969(4) 0.2800(3) 0.3943(4) 0.0301(19) Uani 1 1 d .
C33 C 0.6680(4) -0.0606(3) 0.4045(3) 0.0235(16) Uani 1 1 d .
C34 C 0.7035(4) 0.1200(3) 0.4984(4) 0.0335(19) Uani 1 1 d .
H34A H 0.6763 0.1246 0.4674 0.050 Uiso 1 1 calc R
H34B H 0.7398 0.1393 0.4938 0.050 Uiso 1 1 calc R
H34C H 0.6825 0.1290 0.5317 0.050 Uiso 1 1 calc R
C35 C 1.2969(8) 0.1861(7) 0.5773(7) 0.098(7) Uani 1 1 d .
C36 C 0.9808(4) 0.1669(6) 0.7816(3) 0.092(7) Uani 1 1 d D
C37 C 0.6663(4) 0.2031(4) 0.3692(4) 0.038(2) Uani 1 1 d .
H37A H 0.6713 0.2334 0.3867 0.057 Uiso 1 1 calc R
H37B H 0.6513 0.1805 0.3956 0.057 Uiso 1 1 calc R
H37C H 0.6371 0.2059 0.3394 0.057 Uiso 1 1 calc R
C38 C 1.2608(7) 0.0904(7) 0.1930(9) 0.106(8) Uani 1 1 d .
H38A H 1.2646 0.1155 0.1664 0.159 Uiso 1 1 calc R
H38B H 1.2875 0.0647 0.1828 0.159 Uiso 1 1 calc R
H38C H 1.2724 0.1020 0.2288 0.159 Uiso 1 1 calc R
C39 C 1.3320(4) -0.0033(4) 0.3033(4) 0.038(2) Uani 1 1 d .
C40 C 0.8788(4) 0.1325(3) 0.7530(4) 0.0309(19) Uani 1 1 d .
C41 C 0.8943(4) -0.2401(4) 0.4643(4) 0.035(2) Uani 1 1 d .
H41A H 0.9187 -0.2685 0.4658 0.053 Uiso 1 1 calc R
H41B H 0.9041 -0.2229 0.4312 0.053 Uiso 1 1 calc R
H41C H 0.8512 -0.2482 0.4643 0.053 Uiso 1 1 calc R
C42 C 1.2986(5) 0.1852(4) 0.3081(8) 0.073(5) Uani 1 1 d .
H42A H 1.3381 0.1993 0.3156 0.109 Uiso 1 1 calc R
H42B H 1.2843 0.1953 0.2725 0.109 Uiso 1 1 calc R
H42C H 1.3026 0.1513 0.3085 0.109 Uiso 1 1 calc R
C43 C 0.9744(4) 0.2318(3) 0.3334(4) 0.0307(19) Uani 1 1 d .
C44 C 0.7645(4) 0.0612(3) 0.5496(3) 0.0220(16) Uani 1 1 d .
C45 C 0.8956(5) -0.2365(3) 0.5644(4) 0.037(2) Uani 1 1 d .
H45A H 0.9198 -0.2650 0.5651 0.056 Uiso 1 1 calc R
H45B H 0.8524 -0.2444 0.5662 0.056 Uiso 1 1 calc R
H45C H 0.9063 -0.2171 0.5956 0.056 Uiso 1 1 calc R
C46 C 1.2492(6) 0.2518(4) 0.3466(7) 0.076(5) Uani 1 1 d .
H46A H 1.2882 0.2662 0.3555 0.114 Uiso 1 1 calc R
H46B H 1.2185 0.2618 0.3727 0.114 Uiso 1 1 calc R
H46C H 1.2369 0.2611 0.3101 0.114 Uiso 1 1 calc R
C47 C 0.9733(3) -0.1918(3) 0.5104(3) 0.0217(16) Uani 1 1 d .
C48 C 1.3054(5) 0.2036(5) 0.6703(6) 0.065(4) Uani 1 1 d .
H48A H 1.3098 0.1705 0.6782 0.098 Uiso 1 1 calc R
H48B H 1.2877 0.2194 0.7017 0.098 Uiso 1 1 calc R
H48C H 1.3452 0.2170 0.6623 0.098 Uiso 1 1 calc R
C49 C 0.9691(5) 0.1374(6) 0.2013(4) 0.061(4) Uani 1 1 d .
C50 C 0.7272(5) -0.1138(5) 0.2144(7) 0.067(4) Uani 1 1 d .
H50A H 0.7204 -0.1247 0.2514 0.100 Uiso 1 1 calc R
H50B H 0.7210 -0.1395 0.1890 0.100 Uiso 1 1 calc R
H50C H 0.6987 -0.0887 0.2061 0.100 Uiso 1 1 calc R
C51 C 0.8996(5) 0.1389(4) 0.1932(4) 0.048(3) Uani 1 1 d .
C52 C 0.8819(6) 0.1907(5) 0.2043(7) 0.077(5) Uani 1 1 d .
H52A H 0.9016 0.2107 0.1776 0.115 Uiso 1 1 calc R
H52B H 0.8952 0.1995 0.2407 0.115 Uiso 1 1 calc R
H52C H 0.8378 0.1942 0.2016 0.115 Uiso 1 1 calc R
C53 C 1.2458(6) -0.2417(5) 0.3238(5) 0.063(3) Uani 1 1 d .
H53A H 1.2735 -0.2463 0.2933 0.094 Uiso 1 1 calc R
H53B H 1.2046 -0.2368 0.3101 0.094 Uiso 1 1 calc R
H53C H 1.2464 -0.2692 0.3471 0.094 Uiso 1 1 calc R
C54 C 1.4162(7) 0.0031(7) 0.3644(7) 0.096(7) Uani 1 1 d .
H54A H 1.4007 -0.0230 0.3857 0.144 Uiso 1 1 calc R
H54B H 1.4400 0.0237 0.3878 0.144 Uiso 1 1 calc R
H54C H 1.4420 -0.0086 0.3352 0.144 Uiso 1 1 calc R
C55 C 1.0456(5) -0.0235(5) 0.2068(5) 0.055(3) Uani 1 1 d .
H55A H 1.0539 0.0014 0.1809 0.083 Uiso 1 1 calc R
H55B H 1.0351 -0.0520 0.1871 0.083 Uiso 1 1 calc R
H55C H 1.0816 -0.0291 0.2290 0.083 Uiso 1 1 calc R
C56 C 1.0808(8) -0.3073(6) 0.3207(6) 0.075(5) Uani 1 1 d .
H56A H 1.0496 -0.3100 0.2926 0.112 Uiso 1 1 calc R
H56B H 1.0993 -0.3377 0.3270 0.112 Uiso 1 1 calc R
H56C H 1.1120 -0.2853 0.3089 0.112 Uiso 1 1 calc R
C57 C 1.0106(4) 0.0308(3) 0.2782(4) 0.032(2) Uani 1 1 d .
C58 C 1.0073(6) -0.3271(4) 0.3925(8) 0.076(5) Uani 1 1 d .
H58A H 0.9872 -0.3176 0.4261 0.115 Uiso 1 1 calc R
H58B H 1.0297 -0.3559 0.3987 0.115 Uiso 1 1 calc R
H58C H 0.9768 -0.3320 0.3643 0.115 Uiso 1 1 calc R
C59 C 0.7762(3) 0.1889(2) 0.3912(3) 0.0194(15) Uani 1 1 d .
C60 C 0.7622(4) 0.0572(3) 0.4529(3) 0.0235(16) Uani 1 1 d .
C61 C 1.2654(5) -0.1614(4) 0.3158(5) 0.049(3) Uani 1 1 d .
C62 C 1.2864(8) 0.1896(8) 0.4054(12) 0.38(4) Uani 1 1 d D
C63 C 0.9780(4) -0.0476(3) 0.2835(3) 0.0248(17) Uani 1 1 d .
C64 C 0.8942(7) 0.1563(6) 0.8510(5) 0.070(4) Uani 1 1 d .
H64A H 0.9058 0.1249 0.8624 0.105 Uiso 1 1 calc R
H64B H 0.8501 0.1598 0.8539 0.105 Uiso 1 1 calc R
H64C H 0.9142 0.1791 0.8743 0.105 Uiso 1 1 calc R
C65 C 0.8703(3) -0.1650(3) 0.5113(3) 0.0241(16) Uani 1 1 d .
C66 C 0.8019(8) -0.0793(5) 0.1494(4) 0.068(4) Uani 1 1 d .
H66A H 0.8007 -0.1062 0.1252 0.102 Uiso 1 1 calc R
H66B H 0.8414 -0.0639 0.1462 0.102 Uiso 1 1 calc R
H66C H 0.7697 -0.0575 0.1395 0.102 Uiso 1 1 calc R
C67 C 1.2174(4) -0.1976(3) 0.4020(3) 0.0234(16) Uani 1 1 d .
C68 C 1.3281(4) -0.2098(4) 0.3793(4) 0.039(2) Uani 1 1 d .
H68A H 1.3429 -0.1834 0.4006 0.059 Uiso 1 1 calc R
H68B H 1.3562 -0.2159 0.3495 0.059 Uiso 1 1 calc R
H68C H 1.3254 -0.2373 0.4025 0.059 Uiso 1 1 calc R
C69 C 1.3279(3) 0.0524(3) 0.3852(3) 0.0254(17) Uani 1 1 d .
C70 C 0.9083(3) -0.2103(3) 0.5129(3) 0.0206(15) Uani 1 1 d .
C71 C 0.6621(4) -0.0143(3) 0.3133(4) 0.0305(19) Uani 1 1 d .
C72 C 0.6276(4) -0.0407(4) 0.3572(4) 0.035(2) Uani 1 1 d .
C73 C 1.0174(4) -0.2445(3) 0.3594(3) 0.0272(18) Uani 1 1 d .
C74 C 0.7215(3) 0.0700(3) 0.5016(3) 0.0218(16) Uani 1 1 d .
C75 C 0.6655(4) 0.0405(3) 0.5046(5) 0.038(2) Uani 1 1 d .
H75A H 0.6395 0.0469 0.4733 0.057 Uiso 1 1 calc R
H75B H 0.6433 0.0476 0.5380 0.057 Uiso 1 1 calc R
H75C H 0.6770 0.0076 0.5046 0.057 Uiso 1 1 calc R
O1W O 0.6955(4) 0.0582(3) 0.2195(4) 0.061(2) Uani 1 1 d .
O2W O 0.7971(3) 0.3000(2) 0.4877(3) 0.0358(14) Uani 1 1 d .
O3W O 1.0943(4) 0.2185(3) 0.2115(3) 0.0434(17) Uani 1 1 d .
O4W O 1.2894(4) -0.0823(3) 0.2184(3) 0.056(2) Uani 1 1 d .
O5W O 1.1034(3) 0.2375(2) 0.7633(3) 0.0376(15) Uani 1 1 d .
O6W O 1.3970(3) 0.1506(3) 0.4860(3) 0.0423(17) Uani 1 1 d .
O7W O 0.7606(11) 0.0946(8) 0.0447(7) 0.162(8) Uani 1 1 d .
O8W O 0.5288(12) 0.1164(8) 0.4367(17) 0.34(3) Uani 1 1 d .
O9W O 0.5759(6) 0.2024(7) 0.4965(7) 0.136(6) Uani 1 1 d .
O10W O 0.6306(3) 0.19017(18) 0.1890(3) 0.0285(13) Uani 1 1 d .
O11W O 0.8049(5) 0.0653(3) 0.8694(2) 0.062(3) Uani 1 1 d .
O12W O 0.8864(4) 0.4093(3) 0.3906(4) 0.056(2) Uani 1 1 d .
O13W O 0.8689(6) 0.4128(3) 0.5745(4) 0.070(3) Uani 1 1 d .
O14W O 0.4410(4) 0.0470(4) 0.8043(4) 0.079(3) Uani 1 1 d .
O15W O 0.4022(5) 0.0288(4) 0.1611(5) 0.084(3) Uani 1 1 d .
O16W O 0.5245(6) 0.0472(5) 0.1728(7) 0.114(5) Uani 1 1 d .
O17W O 0.9488(6) 0.4205(6) 0.4868(5) 0.120(5) Uani 1 1 d .
O18W O 0.7797(7) 0.4540(6) 0.5118(6) 0.113(5) Uani 1 1 d .
O19W O 0.5499(5) 0.0784(5) 0.7700(7) 0.105(4) Uani 1 1 d .
O20W O 0.5959(7) 0.0569(6) 0.0840(8) 0.128(5) Uani 1 1 d .
O21W O 0.7303(8) 0.0443(7) 0.9484(6) 0.134(6) Uani 1 1 d .
O22W O 1.0562(6) 0.3500(8) 0.2052(8) 0.162(8) Uani 1 1 d .
O23W O 0.6791(11) 0.3975(6) 0.4919(7) 0.167(9) Uani 1 1 d .
O24W O 0.9096(15) 0.0261(12) 0.9332(8) 0.29(2) Uani 1 1 d .
O25W O 0.6098(13) 0.0582(9) 0.8964(10) 0.207(12) Uani 1 1 d .
O26W O 0.9623(12) 0.3057(13) 0.8692(17) 0.33(2) Uani 1 1 d .
O27W O 0.6836(5) -0.0127(3) 0.0860(4) 0.066(2) Uani 1 1 d .
O28W O 0.6434(11) 0.3280(5) 0.5644(5) 0.152(8) Uani 1 1 d .
O29W O 1.1507(9) 0.3517(6) 0.3718(9) 0.154(8) Uani 1 1 d .
O30W O 0.6402(9) 0.3238(4) 0.4231(4) 0.113(6) Uani 1 1 d .
O31W O 1.0021(10) 0.0556(7) 0.0790(6) 0.142(7) Uani 1 1 d .
O32W O 0.5416(9) 0.1321(8) 0.5637(8) 0.158(8) Uani 1 1 d .
O33W O 1.0142(10) 0.3021(8) 0.7943(9) 0.075(6) Uani 0.50 1 d P
O34W O 0.9474(12) 0.1781(13) 0.9906(12) 0.136(13) Uani 0.50 1 d P
O35W O 0.4713(9) 0.1907(9) 0.6293(10) 0.181(10) Uani 1 1 d .
O36W O 1.0435(10) 0.4731(10) 0.4939(10) 0.095(8) Uani 0.50 1 d P
O37W O 1.0331(17) 0.1504(12) 0.9289(7) 0.132(13) Uani 0.50 1 d P
O38W O 1.5036(12) 0.2598(8) 0.4279(15) 0.128(14) Uani 0.50 1 d P
O39W O 0.8776(12) 0.234(2) 0.9897(13) 0.20(2) Uani 0.50 1 d P
O40W O 1.018(2) 0.2145(13) 0.0910(17) 0.307 Uiso 1 1 d .
O41W O 0.4719(7) 0.0681(6) 0.4928(6) 0.054(4) Uani 0.50 1 d P
O42W O 0.9763(17) 0.0933(11) 0.9838(9) 0.141(15) Uani 0.50 1 d P
O43W O 0.9379(18) -0.3720(13) 0.5205(16) 0.304(18) Uiso 1 1 d .
O44W O 1.1244(16) -0.0081(12) 0.9383(11) 0.257(16) Uani 1 1 d .
O45W O 0.6620(13) 0.1350(7) 0.076(2) 0.39(3) Uani 1 1 d .
O46W O 0.5754(16) 0.1191(7) 0.2397(11) 0.253(18) Uani 1 1 d .
O47W O 1.358(2) -0.1103(10) 0.3551(8) 0.38(3) Uani 1 1 d .

loop_
_atom_site_aniso_label
_atom_site_aniso_U_11
_atom_site_aniso_U_22
_atom_site_aniso_U_33
_atom_site_aniso_U_23
_atom_site_aniso_U_13
_atom_site_aniso_U_12
Co1 0.0170(5) 0.0217(5) 0.0243(5) 0.0004(4) -0.0024(4) 0.0026(4)
Co2 0.0236(6) 0.0324(6) 0.0273(6) 0.0015(5) 0.0015(5) 0.0015(5)
Co3 0.0235(6) 0.0292(6) 0.0307(6) 0.0028(5) 0.0012(5) -0.0005(5)
Co4 0.0228(6) 0.0333(6) 0.0278(6) -0.0011(5) 0.0028(5) -0.0010(5)
Co5 0.0206(5) 0.0320(6) 0.0273(6) 0.0047(5) 0.0005(5) 0.0012(5)
Co6 0.0141(5) 0.0353(6) 0.0288(6) 0.0049(5) -0.0013(4) -0.0028(4)
Co7 0.0231(6) 0.0329(6) 0.0244(6) -0.0007(5) -0.0021(5) 0.0003(5)
Co8 0.0210(5) 0.0332(6) 0.0292(6) 0.0028(5) -0.0037(5) 0.0006(5)
Co9 0.0222(5) 0.0285(6) 0.0254(5) 0.0030(4) -0.0021(4) -0.0002(4)
Co10 0.0225(6) 0.0301(6) 0.0335(6) 0.0036(5) -0.0015(5) -0.0011(5)
Co11 0.0222(5) 0.0314(6) 0.0229(5) 0.0124(5) 0.0038(4) -0.0029(4)
Co12 0.0264(6) 0.0304(6) 0.0239(6) -0.0001(5) -0.0033(5) -0.0004(5)
Co13 0.0218(5) 0.0269(6) 0.0254(5) 0.0059(5) -0.0095(4) -0.0004(4)
Co14 0.0259(6) 0.0365(6) 0.0245(6) 0.0080(5) 0.0004(5) -0.0009(5)
Co15 0.0249(6) 0.0403(7) 0.0279(6) 0.0086(5) -0.0001(5) -0.0053(5)
Co16 0.0288(6) 0.0344(6) 0.0250(6) -0.0028(5) 0.0118(5) -0.0016(5)
Co17 0.0281(6) 0.0395(7) 0.0217(6) -0.0019(5) -0.0018(5) -0.0049(5)
Co18 0.0282(6) 0.0238(5) 0.0277(6) -0.0039(4) -0.0114(5) -0.0019(5)
K1 0.0340(11) 0.0777(18) 0.0437(12) -0.0067(12) -0.0022(10) 0.0202(11)
K2 0.0527(15) 0.0570(16) 0.0727(19) 0.0113(14) 0.0126(14) -0.0124(12)
K3 0.068(5) 0.050(4) 0.036(3) -0.001(3) 0.002(3) -0.005(3)
K3A 0.078(6) 0.066(5) 0.041(4) 0.011(4) -0.021(4) -0.026(4)
O1M 0.013(2) 0.029(3) 0.020(3) 0.003(2) 0.000(2) 0.000(2)
O2M 0.018(3) 0.031(3) 0.020(3) 0.004(2) -0.003(2) -0.002(2)
O3M 0.019(3) 0.025(3) 0.013(2) -0.002(2) -0.001(2) 0.001(2)
O4M 0.012(2) 0.027(3) 0.019(3) 0.009(2) -0.003(2) 0.000(2)
O5M 0.016(3) 0.024(3) 0.016(2) -0.002(2) -0.005(2) 0.000(2)
O6M 0.022(3) 0.031(3) 0.022(3) 0.001(2) 0.006(2) -0.003(2)
O7M 0.016(3) 0.023(3) 0.022(3) 0.006(2) -0.002(2) 0.000(2)
O8M 0.016(2) 0.018(2) 0.024(3) 0.004(2) -0.008(2) -0.003(2)
O9M 0.007(2) 0.030(3) 0.024(3) 0.008(2) 0.000(2) -0.002(2)
O10M 0.017(2) 0.022(3) 0.022(3) 0.003(2) 0.002(2) 0.001(2)
O1 0.085(7) 0.070(6) 0.060(5) 0.005(5) 0.041(5) 0.033(5)
O2 0.028(3) 0.030(3) 0.023(3) -0.002(2) -0.003(2) -0.004(2)
O3 0.023(3) 0.036(3) 0.028(3) 0.009(3) -0.005(2) -0.003(2)
O4 0.028(3) 0.032(3) 0.028(3) 0.012(3) 0.001(3) -0.002(3)
O5 0.040(4) 0.066(5) 0.037(4) -0.018(4) -0.018(3) 0.036(4)
O6 0.034(3) 0.042(4) 0.019(3) 0.001(3) -0.004(3) -0.007(3)
O7 0.058(5) 0.032(3) 0.030(3) 0.000(3) -0.019(3) 0.002(3)
O8 0.036(4) 0.092(6) 0.026(3) 0.018(4) -0.015(3) -0.026(4)
O9 0.031(4) 0.042(4) 0.058(5) 0.025(4) -0.003(3) -0.005(3)
O10 0.047(4) 0.042(4) 0.036(4) 0.006(3) -0.014(3) -0.024(3)
O11 0.032(3) 0.029(3) 0.027(3) -0.003(2) -0.009(3) 0.003(3)
O12 0.032(3) 0.037(3) 0.037(4) -0.005(3) 0.018(3) 0.004(3)
O13 0.031(3) 0.027(3) 0.018(3) 0.004(2) 0.010(2) 0.002(2)
O14 0.060(5) 0.045(4) 0.034(4) -0.009(3) -0.021(3) 0.009(4)
O15 0.016(3) 0.042(4) 0.043(4) -0.003(3) 0.007(3) -0.003(3)
O16 0.036(3) 0.048(4) 0.017(3) -0.010(3) 0.008(3) -0.001(3)
O17 0.027(3) 0.039(3) 0.019(3) 0.004(2) -0.007(2) -0.003(3)
O18 0.036(4) 0.077(6) 0.044(4) -0.020(4) 0.022(3) -0.009(4)
O19 0.037(3) 0.028(3) 0.027(3) 0.000(2) 0.003(3) -0.003(3)
O20 0.090(9) 0.210(17) 0.055(7) -0.005(9) -0.028(6) 0.011(10)
O21 0.033(3) 0.030(3) 0.031(3) 0.000(3) -0.003(3) -0.007(3)
O22 0.019(3) 0.030(3) 0.038(3) 0.011(3) 0.003(3) -0.007(2)
O23 0.067(8) 0.218(18) 0.155(14) -0.108(14) 0.019(8) -0.078(10)
O24 0.055(5) 0.042(4) 0.058(5) -0.012(4) -0.029(4) 0.015(4)
O25 0.037(4) 0.024(3) 0.042(4) 0.001(3) -0.006(3) -0.006(3)
O26 0.055(5) 0.042(4) 0.042(4) -0.009(3) 0.027(4) -0.017(4)
O27 0.060(5) 0.034(4) 0.062(5) 0.015(4) 0.019(4) 0.019(4)
O28 0.037(4) 0.051(4) 0.023(3) -0.010(3) 0.012(3) -0.013(3)
O29 0.81(8) 0.60(6) 0.90(9) -0.69(7) -0.81(8) 0.67(7)
O30 0.022(3) 0.027(3) 0.053(4) 0.003(3) -0.013(3) 0.004(2)
O32 0.019(3) 0.030(3) 0.021(3) -0.005(2) -0.005(2) 0.002(2)
O33 0.029(3) 0.050(4) 0.017(3) 0.005(3) 0.000(2) -0.003(3)
O34 0.020(3) 0.034(3) 0.027(3) 0.000(3) -0.002(2) 0.005(2)
O35 0.011(3) 0.041(4) 0.044(4) -0.002(3) 0.000(3) -0.004(2)
O36 0.027(3) 0.035(3) 0.026(3) -0.005(3) -0.004(2) -0.001(2)
O37 0.026(3) 0.025(3) 0.031(3) 0.004(2) -0.004(2) -0.006(2)
O38 0.027(3) 0.024(3) 0.033(3) -0.003(2) -0.010(3) -0.008(2)
O39 0.017(3) 0.074(5) 0.025(3) 0.011(3) -0.002(2) -0.003(3)
O40 0.018(3) 0.028(3) 0.031(3) 0.002(2) -0.004(2) 0.001(2)
O41 0.023(3) 0.035(3) 0.028(3) 0.008(3) 0.003(2) -0.004(2)
O42 0.015(3) 0.021(3) 0.037(3) 0.007(2) 0.002(2) 0.001(2)
O43 0.019(3) 0.066(5) 0.026(3) -0.005(3) -0.004(3) -0.005(3)
O44 0.016(3) 0.026(3) 0.041(3) -0.001(3) 0.004(2) -0.002(2)
O45 0.142(10) 0.047(5) 0.066(6) 0.020(4) 0.062(7) -0.004(6)
O46 0.073(7) 0.159(12) 0.043(5) -0.011(6) -0.008(5) -0.042(7)
O47 0.024(3) 0.034(3) 0.022(3) 0.008(2) -0.004(2) -0.006(2)
O48 0.027(3) 0.037(3) 0.015(3) -0.001(2) 0.002(2) -0.002(2)
O49 0.026(3) 0.031(3) 0.029(3) 0.009(3) 0.000(2) -0.005(2)
O50 0.037(4) 0.039(4) 0.023(3) 0.007(3) -0.003(3) 0.002(3)
O51 0.042(4) 0.041(4) 0.062(5) 0.005(4) -0.029(4) -0.005(3)
O52 0.035(4) 0.032(3) 0.058(4) 0.005(3) 0.021(3) -0.002(3)
O53 0.022(3) 0.031(3) 0.018(3) 0.008(2) 0.000(2) -0.005(2)
O54 0.028(3) 0.038(3) 0.031(3) 0.007(3) -0.012(3) -0.004(3)
O55 0.056(4) 0.035(4) 0.019(3) -0.006(3) 0.006(3) 0.003(3)
O56 0.022(3) 0.019(3) 0.031(3) 0.002(2) -0.004(2) 0.000(2)
O57 0.046(4) 0.055(5) 0.031(4) 0.017(3) 0.010(3) 0.029(3)
O58 0.016(3) 0.034(3) 0.030(3) 0.007(2) -0.002(2) -0.002(2)
O59 0.038(4) 0.038(4) 0.066(5) -0.011(4) -0.001(4) 0.002(3)
O60 0.019(3) 0.032(3) 0.027(3) -0.003(2) 0.003(2) 0.003(2)
C1 0.047(6) 0.043(5) 0.017(4) -0.012(4) 0.005(4) 0.003(4)
C2 0.066(9) 0.134(14) 0.060(8) 0.059(9) -0.034(7) -0.050(10)
C3 0.077(10) 0.100(12) 0.144(16) -0.076(12) -0.094(12) 0.059(10)
C4 0.025(4) 0.035(5) 0.027(4) 0.012(4) -0.009(3) 0.000(4)
C5 0.037(5) 0.047(6) 0.020(4) 0.003(4) 0.003(4) 0.008(4)
C6 0.029(6) 0.20(2) 0.046(7) 0.067(10) -0.002(5) 0.010(8)
C7 0.030(4) 0.032(5) 0.030(4) -0.016(4) -0.012(4) 0.007(4)
C8 0.042(6) 0.050(6) 0.029(5) -0.002(4) 0.015(4) 0.016(5)
C9 0.078(10) 0.097(11) 0.045(7) 0.017(7) -0.006(7) 0.052(9)
C10 0.051(6) 0.042(5) 0.024(4) 0.007(4) 0.015(4) -0.008(5)
C11 0.043(7) 0.031(6) 0.22(2) -0.008(10) 0.023(11) -0.005(5)
C12 0.018(4) 0.046(5) 0.015(4) 0.012(3) -0.004(3) -0.005(3)
C13 0.021(4) 0.037(5) 0.024(4) 0.007(3) -0.011(3) -0.002(3)
C14 0.041(5) 0.025(4) 0.032(5) -0.005(4) -0.004(4) -0.014(4)
C15 0.093(11) 0.086(10) 0.055(8) 0.026(7) -0.044(8) -0.058(9)
C16 0.019(4) 0.040(5) 0.031(4) 0.005(4) 0.003(3) -0.013(4)
C17 0.177(19) 0.058(8) 0.029(6) 0.000(6) -0.006(9) 0.047(10)
C18 0.058(9) 0.061(9) 0.20(2) 0.083(12) -0.038(11) -0.024(7)
C19 0.015(4) 0.051(6) 0.027(4) 0.003(4) 0.005(3) 0.004(4)
C20 0.035(5) 0.027(4) 0.025(4) -0.003(3) -0.011(4) -0.006(4)
C21 0.031(5) 0.040(5) 0.025(4) -0.004(4) -0.017(4) 0.000(4)
C22 0.036(5) 0.031(5) 0.027(4) -0.007(4) -0.007(4) 0.007(4)
C23 0.077(9) 0.054(8) 0.069(9) -0.017(7) -0.010(7) 0.017(7)
C24 0.022(4) 0.034(5) 0.026(4) 0.005(4) 0.010(3) 0.000(3)
C25 0.047(7) 0.170(17) 0.060(8) 0.062(10) 0.023(6) 0.080(10)
C26 0.022(4) 0.048(6) 0.034(5) 0.001(4) -0.006(4) 0.023(4)
C27 0.032(4) 0.032(4) 0.018(4) 0.004(3) -0.002(3) -0.001(4)
C28 0.088(10) 0.065(8) 0.051(7) 0.006(6) 0.024(7) -0.036(8)
C29 0.023(4) 0.045(5) 0.041(5) 0.023(4) -0.005(4) -0.021(4)
C30 0.033(5) 0.027(4) 0.048(6) 0.023(4) 0.009(4) 0.007(4)
C31 0.022(4) 0.081(8) 0.030(5) 0.023(5) -0.009(4) -0.003(5)
C32 0.027(4) 0.027(4) 0.036(5) 0.008(4) -0.001(4) -0.007(4)
C33 0.017(4) 0.025(4) 0.029(4) -0.001(3) -0.005(3) -0.007(3)
C34 0.033(5) 0.031(5) 0.037(5) 0.000(4) 0.004(4) 0.001(4)
C35 0.091(12) 0.114(13) 0.090(11) -0.070(11) 0.048(9) -0.078(11)
C36 0.013(5) 0.195(19) 0.068(9) -0.087(11) 0.010(5) -0.027(7)
C37 0.016(4) 0.053(6) 0.044(5) 0.009(5) -0.006(4) 0.002(4)
C38 0.041(7) 0.136(16) 0.140(17) 0.105(14) 0.010(9) -0.001(8)
C39 0.025(5) 0.044(5) 0.045(6) 0.001(4) 0.006(4) 0.001(4)
C40 0.036(5) 0.030(5) 0.027(4) -0.004(4) 0.008(4) 0.009(4)
C41 0.031(5) 0.041(5) 0.034(5) -0.011(4) 0.000(4) 0.000(4)
C42 0.033(6) 0.042(6) 0.143(15) -0.015(8) 0.026(8) -0.017(5)
C43 0.030(5) 0.035(5) 0.027(4) 0.015(4) 0.002(4) -0.002(4)
C44 0.018(4) 0.030(4) 0.018(4) -0.007(3) -0.002(3) 0.002(3)
C45 0.048(6) 0.039(5) 0.026(4) 0.016(4) 0.004(4) 0.002(4)
C46 0.058(8) 0.045(7) 0.125(13) -0.036(8) 0.033(8) -0.032(6)
C47 0.011(3) 0.028(4) 0.026(4) 0.005(3) -0.002(3) 0.004(3)
C48 0.030(6) 0.077(9) 0.089(10) 0.028(8) -0.017(6) -0.012(6)
C49 0.037(6) 0.121(12) 0.024(5) 0.027(6) -0.005(4) -0.029(7)
C50 0.026(5) 0.068(8) 0.107(11) -0.049(8) 0.002(6) -0.014(5)
C51 0.035(5) 0.073(8) 0.036(5) 0.035(5) -0.012(4) -0.009(5)
C52 0.043(7) 0.086(10) 0.101(12) 0.058(9) -0.015(7) -0.014(7)
C53 0.058(8) 0.084(9) 0.046(7) -0.026(7) 0.004(6) 0.003(7)
C54 0.072(10) 0.129(15) 0.086(11) -0.052(11) -0.026(9) 0.075(11)
C55 0.036(6) 0.092(10) 0.038(6) 0.009(6) -0.001(5) 0.000(6)
C56 0.084(10) 0.086(10) 0.053(7) -0.030(7) -0.004(7) 0.046(9)
C57 0.036(5) 0.023(4) 0.038(5) 0.014(4) 0.000(4) -0.010(4)
C58 0.044(7) 0.026(6) 0.160(16) 0.005(7) -0.023(9) -0.001(5)
C59 0.018(4) 0.013(3) 0.027(4) 0.005(3) -0.003(3) 0.004(3)
C60 0.022(4) 0.023(4) 0.025(4) -0.004(3) 0.006(3) -0.004(3)
C61 0.030(5) 0.058(7) 0.059(7) 0.004(6) 0.015(5) 0.005(5)
C62 0.105(17) 0.61(7) 0.44(5) 0.51(6) -0.17(3) -0.20(3)
C63 0.028(4) 0.023(4) 0.024(4) 0.001(3) -0.002(3) -0.007(3)
C64 0.060(8) 0.112(12) 0.038(6) -0.027(7) 0.017(6) -0.006(8)
C65 0.017(3) 0.028(4) 0.027(4) -0.003(3) 0.001(3) 0.003(3)
C66 0.127(13) 0.054(7) 0.022(5) -0.007(5) -0.011(6) 0.040(8)
C67 0.022(4) 0.025(4) 0.023(4) -0.001(3) 0.003(3) 0.001(3)
C68 0.028(5) 0.054(6) 0.035(5) -0.011(4) 0.008(4) 0.017(4)
C69 0.010(3) 0.038(5) 0.028(4) 0.007(3) 0.000(3) -0.004(3)
C70 0.012(3) 0.021(4) 0.029(4) 0.001(3) -0.002(3) 0.003(3)
C71 0.015(4) 0.045(5) 0.032(5) 0.010(4) -0.006(3) -0.004(4)
C72 0.020(4) 0.047(5) 0.038(5) 0.008(4) -0.013(4) -0.003(4)
C73 0.030(4) 0.030(4) 0.022(4) -0.010(3) 0.002(3) 0.004(4)
C74 0.014(3) 0.022(4) 0.029(4) 0.002(3) -0.001(3) 0.003(3)
C75 0.017(4) 0.043(5) 0.055(6) 0.007(5) -0.008(4) -0.011(4)
O1W 0.040(4) 0.081(6) 0.061(5) 0.038(5) -0.028(4) -0.010(4)
O2W 0.032(3) 0.032(3) 0.044(4) -0.001(3) -0.003(3) 0.007(3)
O3W 0.054(4) 0.042(4) 0.034(4) 0.018(3) 0.002(3) -0.013(3)
O4W 0.048(5) 0.070(5) 0.051(5) -0.008(4) 0.029(4) -0.011(4)
O5W 0.037(4) 0.036(4) 0.039(4) -0.003(3) -0.007(3) -0.003(3)
O6W 0.023(3) 0.051(4) 0.052(4) 0.006(3) 0.002(3) -0.013(3)
O7W 0.19(2) 0.19(2) 0.103(12) -0.027(12) -0.012(13) -0.053(16)
O8W 0.21(2) 0.18(2) 0.62(6) -0.22(3) -0.30(3) 0.121(19)
O9W 0.074(8) 0.208(18) 0.128(12) 0.068(13) -0.019(9) 0.006(9)
O10W 0.031(3) 0.011(2) 0.044(4) 0.002(2) -0.015(3) 0.007(2)
O11W 0.132(8) 0.053(4) 0.000(2) -0.011(3) 0.023(3) -0.062(5)
O12W 0.074(6) 0.031(4) 0.064(5) -0.011(4) -0.009(5) 0.006(4)
O13W 0.107(8) 0.039(5) 0.064(6) 0.008(4) -0.004(6) 0.000(5)
O14W 0.046(5) 0.117(9) 0.075(7) -0.040(6) -0.028(5) 0.017(5)
O15W 0.067(7) 0.105(9) 0.081(7) 0.003(6) 0.011(6) 0.012(6)
O16W 0.082(9) 0.111(10) 0.149(13) 0.016(10) -0.012(9) 0.018(7)
O17W 0.100(10) 0.198(16) 0.063(7) 0.020(9) -0.018(7) -0.028(10)
O18W 0.106(10) 0.140(12) 0.093(9) 0.031(9) 0.000(8) 0.004(9)
O19W 0.063(7) 0.099(9) 0.153(13) 0.010(9) 0.027(8) 0.017(6)
O20W 0.095(10) 0.140(14) 0.150(14) -0.014(11) 0.004(10) 0.009(10)
O21W 0.142(14) 0.165(15) 0.094(10) -0.021(10) 0.001(10) -0.049(12)
O22W 0.058(8) 0.26(2) 0.165(16) -0.003(16) -0.035(9) 0.034(11)
O23W 0.28(3) 0.132(14) 0.090(11) -0.015(10) 0.049(15) -0.051(15)
O24W 0.34(4) 0.42(4) 0.104(14) 0.03(2) -0.056(19) -0.29(4)
O25W 0.23(3) 0.20(2) 0.19(2) -0.069(18) 0.10(2) -0.05(2)
O26W 0.136(19) 0.37(4) 0.50(6) -0.10(4) 0.08(3) -0.17(3)
O27W 0.065(6) 0.068(6) 0.065(6) 0.006(5) -0.008(5) -0.008(5)
O28W 0.29(3) 0.098(10) 0.066(8) -0.032(7) 0.069(12) -0.008(13)
O29W 0.154(17) 0.102(11) 0.21(2) 0.033(13) -0.045(15) 0.004(11)
O30W 0.223(17) 0.069(7) 0.047(6) 0.024(5) 0.025(8) 0.017(9)
O31W 0.180(18) 0.175(17) 0.072(9) -0.005(10) -0.017(10) 0.006(14)
O32W 0.108(13) 0.24(2) 0.126(14) -0.028(15) -0.007(11) 0.011(14)
O33W 0.067(12) 0.087(15) 0.073(13) -0.024(11) -0.004(10) 0.000(11)
O34W 0.088(18) 0.22(4) 0.096(19) 0.03(2) -0.028(16) -0.09(2)
O35W 0.098(13) 0.24(2) 0.21(2) 0.024(19) -0.024(14) -0.055(14)
O36W 0.067(12) 0.14(2) 0.079(15) 0.018(16) -0.016(12) -0.001(13)
O37W 0.19(3) 0.19(3) 0.016(9) 0.000(13) 0.023(13) 0.06(3)
O38W 0.097(18) 0.068(14) 0.22(3) -0.038(18) -0.11(2) 0.033(13)
O39W 0.064(16) 0.45(7) 0.083(19) -0.01(3) -0.033(15) 0.05(3)
O41W 0.055(9) 0.083(12) 0.022(6) -0.010(7) 0.005(7) -0.027(8)
O42W 0.22(3) 0.15(2) 0.057(13) 0.057(15) -0.042(17) -0.13(3)
O44W 0.27(4) 0.32(4) 0.19(3) 0.11(3) 0.03(2) 0.03(3)
O45W 0.21(3) 0.087(13) 0.88(10) -0.07(3) 0.28(4) -0.041(15)
O46W 0.41(4) 0.123(15) 0.23(2) 0.080(16) -0.20(3) -0.08(2)
O47W 0.78(9) 0.29(3) 0.086(13) 0.044(17) 0.11(3) 0.36(5)

loop_
_atom_type_symbol
_atom_type_description
_atom_type_scat_dispersion_real
_atom_type_scat_dispersion_imag
_atom_type_scat_source
C C 0.0033 0.0016 'International Tables Vol C Tables 4.2.6.8 and 6.1.1.4'
H H 0.0000 0.0000 'International Tables Vol C Tables 4.2.6.8 and 6.1.1.4'
O O 0.0106 0.0060 'International Tables Vol C Tables 4.2.6.8 and 6.1.1.4'
K K 0.2009 0.2494 'International Tables Vol C Tables 4.2.6.8 and 6.1.1.4'
Co Co 0.3494 0.9721 'International Tables Vol C Tables 4.2.6.8 and 6.1.1.4'

loop_
_geom_angle_atom_site_label_1
_geom_angle_atom_site_label_2
_geom_angle_atom_site_label_3
_geom_angle
_geom_angle_site_symmetry_1
_geom_angle_site_symmetry_3
O1M Co1 O2W 173.5(2) . .
O1M Co1 O34 95.4(2) . 3_756
O2W Co1 O34 89.2(3) . 3_756
O1M Co1 O40 95.9(2) . .
O2W Co1 O40 88.5(2) . .
O34 Co1 O40 92.4(2) 3_756 .
O1M Co1 O37 82.6(2) . .
O2W Co1 O37 92.7(3) . .
O34 Co1 O37 177.1(2) 3_756 .
O40 Co1 O37 89.8(2) . .
O1M Co1 O36 82.5(2) . 3_756
O2W Co1 O36 93.0(3) . 3_756
O34 Co1 O36 89.7(2) 3_756 3_756
O40 Co1 O36 177.5(2) . 3_756
O37 Co1 O36 88.0(2) . 3_756
O7 Co2 O6M 98.9(3) . .
O7 Co2 O4M 99.2(3) . .
O6M Co2 O4M 105.8(2) . .
O7 Co2 O44 85.7(3) . 3_756
O6M Co2 O44 169.4(2) . 3_756
O4M Co2 O44 82.7(2) . 3_756
O7 Co2 O15 91.6(3) . 3_756
O6M Co2 O15 85.8(2) . 3_756
O4M Co2 O15 162.6(2) . 3_756
O44 Co2 O15 84.5(2) 3_756 3_756
O7 Co2 O13 171.6(3) . 3_756
O6M Co2 O13 89.3(2) . 3_756
O4M Co2 O13 80.5(2) . 3_756
O44 Co2 O13 85.9(2) 3_756 3_756
O15 Co2 O13 86.8(2) 3_756 3_756
O57 Co3 O5M 96.3(3) . .
O57 Co3 O10M 99.5(3) . .
O5M Co3 O10M 106.4(2) . .
O57 Co3 O21 93.5(3) . 3_756
O5M Co3 O21 163.2(2) . 3_756
O10M Co3 O21 85.4(2) . 3_756
O57 Co3 O19 83.4(3) . 3_756
O5M Co3 O19 83.0(2) . 3_756
O10M Co3 O19 169.7(2) . 3_756
O21 Co3 O19 84.6(2) 3_756 3_756
O57 Co3 O42 170.4(3) . .
O5M Co3 O42 81.7(2) . .
O10M Co3 O42 90.1(2) . .
O21 Co3 O42 86.4(2) 3_756 .
O19 Co3 O42 87.0(2) 3_756 .
O10 Co4 O3M 97.1(3) . .
O10 Co4 O6M 98.1(3) . .
O3M Co4 O6M 107.8(2) . .
O10 Co4 O12 92.6(3) . 3_756
O3M Co4 O12 163.3(2) . 3_756
O6M Co4 O12 84.1(2) . 3_756
O10 Co4 O60 85.6(3) . 3_756
O3M Co4 O60 81.9(2) . 3_756
O6M Co4 O60 169.0(2) . 3_756
O12 Co4 O60 85.3(2) 3_756 3_756
O10 Co4 O48 172.6(3) . .
O3M Co4 O48 80.7(2) . .
O6M Co4 O48 89.3(2) . .
O12 Co4 O48 88.0(3) 3_756 .
O60 Co4 O48 87.1(2) 3_756 .
O43 Co5 O1M 98.2(2) 3_756 .
O43 Co5 O7M 98.6(3) 3_756 .
O1M Co5 O7M 106.0(2) . .
O43 Co5 O37 92.2(3) 3_756 .
O1M Co5 O37 85.0(2) . .
O7M Co5 O37 163.2(2) . .
O43 Co5 O53 85.8(2) 3_756 .
O1M Co5 O53 168.6(2) . .
O7M Co5 O53 83.8(2) . .
O37 Co5 O53 84.3(2) . .
O43 Co5 O56 172.0(3) 3_756 .
O1M Co5 O56 89.7(2) . .
O7M Co5 O56 79.9(2) . .
O37 Co5 O56 87.6(2) . .
O53 Co5 O56 86.2(2) . .
O6W Co6 O10M 172.5(3) . 3_756
O6W Co6 O35 90.2(3) . .
O10M Co6 O35 95.6(2) 3_756 .
O6W Co6 O22 89.4(3) . 3_756
O10M Co6 O22 95.0(2) 3_756 3_756
O35 Co6 O22 93.6(3) . 3_756
O6W Co6 O49 93.3(3) . .
O10M Co6 O49 82.0(2) 3_756 .
O35 Co6 O49 89.5(2) . .
O22 Co6 O49 175.9(2) 3_756 .
O6W Co6 O21 91.8(3) . .
O10M Co6 O21 82.2(2) 3_756 .
O35 Co6 O21 176.2(2) . .
O22 Co6 O21 89.6(2) 3_756 .
O49 Co6 O21 87.2(2) . .
O1M Co7 O39 98.5(2) . 3_756
O1M Co7 O3M 106.1(2) . .
O39 Co7 O3M 97.4(3) 3_756 .
O1M Co7 O36 84.9(2) . 3_756
O39 Co7 O36 93.0(3) 3_756 3_756
O3M Co7 O36 163.5(2) . 3_756
O1M Co7 O2 168.7(2) . 3_756
O39 Co7 O2 85.3(3) 3_756 3_756
O3M Co7 O2 83.8(2) . 3_756
O36 Co7 O2 84.2(2) 3_756 3_756
O1M Co7 O60 90.6(2) . 3_756
O39 Co7 O60 170.9(3) 3_756 3_756
O3M Co7 O60 80.4(2) . 3_756
O36 Co7 O60 87.3(2) 3_756 3_756
O2 Co7 O60 85.7(2) 3_756 3_756
O4M Co8 O5 96.5(3) . .
O4M Co8 O10M 106.8(2) . .
O5 Co8 O10M 98.6(3) . .
O4M Co8 O49 163.8(2) . 3_756
O5 Co8 O49 92.9(3) . 3_756
O10M Co8 O49 84.6(2) . 3_756
O4M Co8 O58 81.4(2) . 3_756
O5 Co8 O58 84.0(3) . 3_756
O10M Co8 O58 170.9(2) . 3_756
O49 Co8 O58 86.5(2) 3_756 3_756
O4M Co8 O44 80.8(2) . 3_756
O5 Co8 O44 170.1(3) . 3_756
O10M Co8 O44 91.3(2) . 3_756
O49 Co8 O44 87.6(2) 3_756 3_756
O58 Co8 O44 86.2(2) 3_756 3_756
O8M Co9 O55 98.9(3) . .
O8M Co9 O5M 106.4(2) . .
O55 Co9 O5M 97.4(3) . .
O8M Co9 O42 169.3(2) . .
O55 Co9 O42 85.0(3) . .
O5M Co9 O42 82.8(2) . .
O8M Co9 O3 85.7(2) . .
O55 Co9 O3 92.7(3) . .
O5M Co9 O3 162.7(2) . .
O42 Co9 O3 84.1(2) . .
O8M Co9 O32 89.1(2) . .
O55 Co9 O32 171.9(3) . .
O5M Co9 O32 81.4(2) . .
O42 Co9 O32 87.0(2) . .
O3 Co9 O32 86.6(2) . .
O8M Co10 O26 96.9(3) . .
O8M Co10 O7M 107.5(2) . .
O26 Co10 O7M 97.4(3) . .
O8M Co10 O56 170.3(2) . .
O26 Co10 O56 84.7(3) . .
O7M Co10 O56 81.7(2) . .
O8M Co10 O30 84.5(2) . .
O26 Co10 O30 92.7(3) . .
O7M Co10 O30 163.2(2) . .
O56 Co10 O30 85.9(2) . .
O8M Co10 O47 90.1(2) . .
O26 Co10 O47 173.0(3) . .
O7M Co10 O47 81.0(2) . .
O56 Co10 O47 88.3(2) . .
O30 Co10 O47 87.3(3) . .
O9M Co11 O3W 175.9(3) . .
O9M Co11 O33 84.1(2) . .
O3W Co11 O33 95.5(3) . .
O9M Co11 O50 83.1(2) . .
O3W Co11 O50 92.8(3) . .
O33 Co11 O50 89.3(3) . .
O9M Co11 O41 94.2(2) . .
O3W Co11 O41 86.2(3) . .
O33 Co11 O41 177.9(3) . .
O50 Co11 O41 89.4(3) . .
O9M Co11 O4 95.4(2) . .
O3W Co11 O4 88.7(3) . .
O33 Co11 O4 90.5(3) . .
O50 Co11 O4 178.5(2) . .
O41 Co11 O4 90.7(2) . .
O2M Co12 O52 98.3(3) 3_756 .
O2M Co12 O5M 105.9(2) 3_756 .
O52 Co12 O5M 97.4(3) . .
O2M Co12 O11 85.9(2) 3_756 .
O52 Co12 O11 93.5(3) . .
O5M Co12 O11 162.5(2) . .
O2M Co12 O32 169.7(2) 3_756 .
O52 Co12 O32 85.5(3) . .
O5M Co12 O32 82.9(2) . .
O11 Co12 O32 84.3(2) . .
O2M Co12 O19 89.0(2) 3_756 3_756
O52 Co12 O19 172.7(3) . 3_756
O5M Co12 O19 80.3(2) . 3_756
O11 Co12 O19 87.2(2) . 3_756
O32 Co12 O19 87.3(2) . 3_756
O8M Co13 O1W 173.8(3) . .
O8M Co13 O54 95.9(2) . .
O1W Co13 O54 90.0(3) . .
O8M Co13 O17 95.2(2) . .
O1W Co13 O17 86.5(3) . .
O54 Co13 O17 90.6(3) . .
O8M Co13 O30 82.5(2) . .
O1W Co13 O30 95.8(3) . .
O54 Co13 O30 89.5(3) . .
O17 Co13 O30 177.8(2) . .
O8M Co13 O3 83.5(2) . .
O1W Co13 O3 90.5(3) . .
O54 Co13 O3 178.5(3) . .
O17 Co13 O3 90.9(2) . .
O30 Co13 O3 89.1(3) . .
O9M Co14 O4M 107.9(2) . 3_756
O9M Co14 O51 98.2(3) . .
O4M Co14 O51 97.1(3) 3_756 .
O9M Co14 O50 84.4(2) . .
O4M Co14 O50 161.5(2) 3_756 .
O51 Co14 O50 94.6(3) . .
O9M Co14 O13 168.2(2) . .
O4M Co14 O13 82.5(2) 3_756 .
O51 Co14 O13 85.5(3) . .
O50 Co14 O13 84.1(2) . .
O9M Co14 O58 90.6(2) . .
O4M Co14 O58 79.9(2) 3_756 .
O51 Co14 O58 171.2(3) . .
O50 Co14 O58 86.5(2) . .
O13 Co14 O58 85.9(2) . .
O9M Co15 O59 97.8(3) . .
O9M Co15 O7M 106.1(2) . .
O59 Co15 O7M 97.1(3) . .
O9M Co15 O33 85.1(2) . .
O59 Co15 O33 91.0(3) . .
O7M Co15 O33 165.1(2) . .
O9M Co15 O47 171.1(2) . .
O59 Co15 O47 82.3(3) . .
O7M Co15 O47 82.7(2) . .
O33 Co15 O47 86.0(2) . .
O9M Co15 O53 91.8(2) . .
O59 Co15 O53 170.2(3) . .
O7M Co15 O53 81.8(2) . .
O33 Co15 O53 88.1(2) . .
O47 Co15 O53 87.9(2) . .
O6M Co16 O4W 171.8(3) 3_756 .
O6M Co16 O28 96.3(2) 3_756 3_756
O4W Co16 O28 90.4(3) . 3_756
O6M Co16 O16 96.0(2) 3_756 .
O4W Co16 O16 88.5(3) . .
O28 Co16 O16 92.0(3) 3_756 .
O6M Co16 O12 81.6(2) 3_756 .
O4W Co16 O12 93.6(3) . .
O28 Co16 O12 90.6(3) 3_756 .
O16 Co16 O12 176.7(2) . .
O6M Co16 O15 83.6(2) 3_756 .
O4W Co16 O15 89.6(3) . .
O28 Co16 O15 178.5(3) 3_756 .
O16 Co16 O15 89.5(3) . .
O12 Co16 O15 87.9(3) . .
O3M Co17 O9 97.6(3) 3_756 .
O3M Co17 O6 164.4(3) 3_756 3_756
O9 Co17 O6 91.2(3) . 3_756
O3M Co17 O2M 106.7(2) 3_756 3_756
O9 Co17 O2M 98.3(3) . 3_756
O6 Co17 O2M 84.5(2) 3_756 3_756
O3M Co17 O48 82.3(2) 3_756 3_756
O9 Co17 O48 82.5(3) . 3_756
O6 Co17 O48 86.2(2) 3_756 3_756
O2M Co17 O48 170.7(2) 3_756 3_756
O3M Co17 O2 81.6(2) 3_756 .
O9 Co17 O2 170.5(3) . .
O6 Co17 O2 87.5(2) 3_756 .
O2M Co17 O2 91.0(2) 3_756 .
O48 Co17 O2 88.0(2) 3_756 .
O5W Co18 O2M 172.8(3) . .
O5W Co18 O6 92.5(3) . .
O2M Co18 O6 82.6(2) . .
O5W Co18 O25 89.2(3) . .
O2M Co18 O25 95.5(2) . .
O6 Co18 O25 176.8(3) . .
O5W Co18 O38 89.7(2) . 3_756
O2M Co18 O38 95.5(2) . 3_756
O6 Co18 O38 90.0(2) . 3_756
O25 Co18 O38 92.7(2) . 3_756
O5W Co18 O11 92.3(2) . 3_756
O2M Co18 O11 82.3(2) . 3_756
O6 Co18 O11 88.1(3) . 3_756
O25 Co18 O11 89.1(3) . 3_756
O38 Co18 O11 177.3(2) 3_756 3_756
O30W K1 O28W 80.1(5) . .
O30W K1 O34 152.5(4) . 3_756
O28W K1 O34 100.0(5) . 3_756
O30W K1 O40 101.3(3) . .
O28W K1 O40 153.4(5) . .
O34 K1 O40 66.60(17) 3_756 .
O30W K1 O2W 89.2(4) . .
O28W K1 O2W 90.7(5) . .
O34 K1 O2W 63.30(19) 3_756 .
O40 K1 O2W 62.91(18) . .
O30W K1 O9W 98.7(5) . .
O28W K1 O9W 99.3(6) . .
O34 K1 O9W 108.3(3) 3_756 .
O40 K1 O9W 106.7(4) . .
O2W K1 O9W 168.2(4) . .
O30W K1 Co1 117.7(4) . .
O28W K1 Co1 117.6(5) . .
O34 K1 Co1 38.09(13) 3_756 .
O40 K1 Co1 38.25(12) . .
O2W K1 Co1 37.40(13) . .
O9W K1 Co1 130.9(4) . .
O30W K1 C68 149.1(4) . 3_756
O28W K1 C68 72.8(4) . 3_756
O34 K1 C68 50.4(2) 3_756 3_756
O40 K1 C68 109.7(2) . 3_756
O2W K1 C68 105.4(2) . 3_756
O9W K1 C68 71.9(4) . 3_756
Co1 K1 C68 88.51(16) . 3_756
O1 K2 O4 160.9(3) 2_755 .
O1 K2 O41 111.1(3) 2_755 .
O4 K2 O41 65.82(18) . .
O1 K2 O3W 97.8(3) 2_755 .
O4 K2 O3W 63.8(2) . .
O41 K2 O3W 61.1(2) . .
O1 K2 O29W 87.9(5) 2_755 .
O4 K2 O29W 111.1(5) . .
O41 K2 O29W 107.8(4) . .
O3W K2 O29W 168.7(4) . .
O1 K2 O22W 73.4(5) 2_755 .
O4 K2 O22W 98.7(4) . .
O41 K2 O22W 146.3(5) . .
O3W K2 O22W 85.3(5) . .
O29W K2 O22W 105.8(6) . .
O1 K2 C46 79.0(4) 2_755 .
O4 K2 C46 108.4(3) . .
O41 K2 C46 49.4(2) . .
O3W K2 C46 101.4(3) . .
O29W K2 C46 70.0(4) . .
O22W K2 C46 152.2(4) . .
O1 K2 Co11 128.2(2) 2_755 .
O4 K2 Co11 38.10(14) . .
O41 K2 Co11 37.60(13) . .
O3W K2 Co11 36.71(13) . .
O29W K2 Co11 133.1(4) . .
O22W K2 Co11 112.3(4) . .
C46 K2 Co11 87.0(2) . .
K3A K3 O44W 145.8(16) . 3_756
K3A K3 O17 93.9(13) . .
O44W K3 O17 117.1(7) 3_756 .
K3A K3 O27W 84.1(13) . .
O44W K3 O27W 104.6(9) 3_756 .
O17 K3 O27W 97.0(4) . .
K3A K3 O7W 67.6(13) . .
O44W K3 O7W 81.0(8) 3_756 .
O17 K3 O7W 161.5(6) . .
O27W K3 O7W 81.0(5) . .
K3A K3 O54 65.2(12) . .
O44W K3 O54 114.3(9) 3_756 .
O17 K3 O54 63.6(3) . .
O27W K3 O54 141.0(4) . .
O7W K3 O54 106.7(5) . .
K3A K3 O1W 36.4(12) . .
O44W K3 O1W 172.7(8) 3_756 .
O17 K3 O1W 58.4(2) . .
O27W K3 O1W 82.1(3) . .
O7W K3 O1W 103.2(5) . .
O54 K3 O1W 58.9(2) . .
K3A K3 C66 136.0(15) . .
O44W K3 C66 77.5(7) 3_756 .
O17 K3 C66 53.8(3) . .
O27W K3 C66 73.1(4) . .
O7W K3 C66 140.5(5) . .
O54 K3 C66 112.3(4) . .
O1W K3 C66 102.2(4) . .
K3 K3A O1W 134.5(14) . .
K3 K3A O7W 98.6(14) . .
O1W K3A O7W 125.6(7) . .
K3 K3A O54 101.4(13) . .
O1W K3A O54 68.2(3) . .
O7W K3A O54 119.1(5) . .
K3 K3A O27W 81.8(13) . .
O1W K3A O27W 92.0(4) . .
O7W K3A O27W 84.0(5) . .
O54 K3A O27W 155.4(4) . .
K3 K3A O17 72.3(12) . .
O1W K3A O17 63.1(3) . .
O7W K3A O17 170.9(7) . .
O54 K3A O17 64.7(3) . .
O27W K3A O17 93.8(3) . .
K3 K3A O44W 27.4(13) . 3_756
O1W K3A O44W 160.6(6) . 3_756
O7W K3A O44W 73.7(7) . 3_756
O54 K3A O44W 103.5(7) . 3_756
O27W K3A O44W 90.5(7) . 3_756
O17 K3A O44W 97.5(5) . 3_756
K3 K3A Co13 106.2(13) . .
O1W K3A Co13 38.45(19) . .
O7W K3A Co13 149.4(5) . .
O54 K3A Co13 38.76(18) . .
O27W K3A Co13 116.7(3) . .
O17 K3A Co13 38.63(16) . .
O44W K3A Co13 124.8(6) 3_756 .
Co7 O1M Co5 123.6(2) . .
Co7 O1M Co1 95.5(2) . .
Co5 O1M Co1 95.3(2) . .
Co7 O1M H1MA 113.0 . .
Co5 O1M H1MA 113.0 . .
Co1 O1M H1MA 113.0 . .
Co12 O2M Co17 122.3(3) 3_756 3_756
Co12 O2M Co18 95.1(2) 3_756 .
Co17 O2M Co18 94.0(2) 3_756 .
Co12 O2M H2MA 113.8 3_756 .
Co17 O2M H2MA 113.8 3_756 .
Co18 O2M H2MA 113.8 . .
Co4 O3M Co17 101.2(2) . 3_756
Co4 O3M Co7 101.2(2) . .
Co17 O3M Co7 99.3(2) 3_756 .
Co4 O3M H3MA 117.4 . .
Co17 O3M H3MA 117.4 3_756 .
Co7 O3M H3MA 117.4 . .
Co8 O4M Co2 100.0(2) . .
Co8 O4M Co14 101.6(2) . 3_756
Co2 O4M Co14 101.3(2) . 3_756
Co8 O4M H4MA 117.0 . .
Co2 O4M H4MA 117.0 . .
Co14 O4M H4MA 117.0 3_756 .
Co3 O5M Co9 100.1(2) . .
Co3 O5M Co12 101.0(2) . .
Co9 O5M Co12 100.3(2) . .
Co3 O5M H5MA 117.4 . .
Co9 O5M H5MA 117.4 . .
Co12 O5M H5MA 117.4 . .
Co2 O6M Co16 95.9(2) . 3_756
Co2 O6M Co4 123.1(3) . .
Co16 O6M Co4 96.4(2) 3_756 .
Co2 O6M H6MA 112.7 . .
Co16 O6M H6MA 112.7 3_756 .
Co4 O6M H6MA 112.7 . .
Co15 O7M Co5 99.2(2) . .
Co15 O7M Co10 100.5(2) . .
Co5 O7M Co10 101.3(2) . .
Co15 O7M H7MA 117.6 . .
Co5 O7M H7MA 117.6 . .
Co10 O7M H7MA 117.6 . .
Co9 O8M Co10 123.9(3) . .
Co9 O8M Co13 95.4(2) . .
Co10 O8M Co13 95.8(2) . .
Co9 O8M H8MA 112.7 . .
Co10 O8M H8MA 112.7 . .
Co13 O8M H8MA 112.7 . .
Co14 O9M Co15 124.1(3) . .
Co14 O9M Co11 95.6(2) . .
Co15 O9M Co11 93.8(2) . .
Co14 O9M H9MA 113.1 . .
Co15 O9M H9MA 113.1 . .
Co11 O9M H9MA 113.1 . .
Co3 O10M Co8 121.9(3) . .
Co3 O10M Co6 96.0(2) . 3_756
Co8 O10M Co6 95.5(2) . 3_756
Co3 O10M H10A 113.4 . .
Co8 O10M H10A 113.4 . .
Co6 O10M H10A 113.4 3_756 .
C61 O1 K2 152.4(9) . 2_745
C73 O2 Co7 124.4(6) . 3_756
C73 O2 Co17 131.0(6) . .
Co7 O2 Co17 93.9(2) 3_756 .
C71 O3 Co9 124.4(6) . .
C71 O3 Co13 126.8(6) . .
Co9 O3 Co13 90.2(2) . .
C43 O4 Co11 125.6(6) . .
C43 O4 K2 145.1(6) . .
Co11 O4 K2 89.3(2) . .
C65 O5 Co8 135.2(6) . .
C36 O6 Co17 126.7(7) . 3_756
C36 O6 Co18 139.8(6) . .
Co17 O6 Co18 93.3(2) 3_756 .
C44 O7 Co2 135.2(6) . .
C63 O9 Co17 136.0(6) . .
C44 O10 Co4 135.1(6) . .
C27 O11 Co12 134.7(6) . .
C27 O11 Co18 129.7(6) . 3_756
Co12 O11 Co18 91.9(2) . 3_756
C61 O12 Co4 127.7(6) . 3_756
C61 O12 Co16 128.9(7) . .
Co4 O12 Co16 91.8(3) 3_756 .
C24 O13 Co14 123.7(6) . .
C24 O13 Co2 131.6(6) . 3_756
Co14 O13 Co2 94.6(2) . 3_756
C39 O15 Co2 127.5(6) . 3_756
C39 O15 Co16 130.3(7) . .
Co2 O15 Co16 89.7(2) 3_756 .
C24 O16 Co16 125.3(6) . .
C13 O17 Co13 125.6(6) . .
C13 O17 K3 139.6(6) . .
Co13 O17 K3 94.7(3) . .
C13 O17 K3A 151.6(6) . .
Co13 O17 K3A 82.7(3) . .
K3 O17 K3A 13.75(19) . .
C20 O19 Co3 124.5(6) . 3_756
C20 O19 Co12 131.8(6) . 3_756
Co3 O19 Co12 94.9(2) 3_756 3_756
C35 O21 Co3 128.3(8) . 3_756
C35 O21 Co6 134.4(9) . .
Co3 O21 Co6 91.4(2) 3_756 .
C33 O22 Co6 124.4(5) . 3_756
C20 O25 Co18 125.2(6) . .
C60 O26 Co10 137.0(6) . .
C40 O28 Co16 125.1(6) . 3_756
C3 O30 Co10 129.6(7) . .
C3 O30 Co13 136.9(8) . .
Co10 O30 Co13 91.7(2) . .
C13 O32 Co12 123.9(6) . .
C13 O32 Co9 132.6(6) . .
Co12 O32 Co9 94.5(2) . .
C49 O33 Co15 122.2(7) . .
C49 O33 Co11 142.9(7) . .
Co15 O33 Co11 91.1(2) . .
C67 O34 Co1 126.9(5) . 3_756
C67 O34 K1 145.4(5) . 3_756
Co1 O34 K1 87.6(2) 3_756 3_756
C69 O35 Co6 127.2(5) . .
C22 O36 Co7 128.8(6) . 3_756
C22 O36 Co1 129.3(6) . 3_756
Co7 O36 Co1 91.3(2) 3_756 3_756
C32 O37 Co5 131.6(6) . .
C32 O37 Co1 128.5(6) . .
Co5 O37 Co1 91.8(2) . .
C73 O38 Co18 126.2(6) . 3_756
C47 O39 Co7 135.0(5) . 3_756
C59 O40 Co1 125.8(5) . .
C59 O40 K1 146.7(5) . .
Co1 O40 K1 87.3(2) . .
C16 O41 Co11 126.1(6) . .
C16 O41 K2 145.8(6) . .
Co11 O41 K2 88.1(2) . .
C33 O42 Co9 123.6(5) . .
C33 O42 Co3 131.5(6) . .
Co9 O42 Co3 94.3(2) . .
C47 O43 Co5 136.3(6) . 3_756
C69 O44 Co2 123.0(6) . 3_756
C69 O44 Co8 131.3(6) . 3_756
Co2 O44 Co8 95.1(2) 3_756 3_756
C4 O47 Co15 124.1(6) . .
C4 O47 Co10 130.8(6) . .
Co15 O47 Co10 95.3(2) . .
C40 O48 Co17 125.6(6) . 3_756
C40 O48 Co4 131.0(6) . .
Co17 O48 Co4 95.3(2) 3_756 .
C62 O49 Co8 134.6(10) . 3_756
C62 O49 Co6 133.2(9) . .
Co8 O49 Co6 92.2(2) 3_756 .
C10 O50 Co14 130.7(7) . .
C10 O50 Co11 129.5(6) . .
Co14 O50 Co11 92.4(3) . .
C57 O51 Co14 133.4(7) . .
C63 O52 Co12 135.4(6) . .
C43 O53 Co5 125.3(6) . .
C43 O53 Co15 129.4(6) . .
Co5 O53 Co15 93.9(2) . .
C4 O54 Co13 127.0(6) . .
C4 O54 K3A 145.3(6) . .
Co13 O54 K3A 87.7(3) . .
C4 O54 K3 140.4(6) . .
Co13 O54 K3 90.5(3) . .
K3A O54 K3 13.4(2) . .
C60 O55 Co9 134.2(6) . .
C59 O56 Co10 123.9(5) . .
C59 O56 Co5 131.3(5) . .
Co10 O56 Co5 96.5(2) . .
C65 O57 Co3 134.3(6) . .
C16 O58 Co8 123.1(6) . 3_756
C16 O58 Co14 130.9(5) . .
Co8 O58 Co14 96.2(2) 3_756 .
C57 O59 Co15 135.7(7) . .
C67 O60 Co4 123.2(5) . 3_756
C67 O60 Co7 131.7(5) . 3_756
Co4 O60 Co7 95.5(2) 3_756 3_756
C36 C1 C64 116.5(9) . .
C36 C1 C40 114.6(8) . .
C64 C1 C40 111.8(9) . .
C36 C1 C23 100.4(11) . .
C64 C1 C23 107.2(10) . .
C40 C1 C23 104.6(9) . .
C51 C2 K3A 112.2(8) . .
C51 C2 K3 115.0(8) . .
K3A C2 K3 11.46(16) . .
C51 C2 H2A 109.5 . .
K3A C2 H2A 63.8 . .
K3 C2 H2A 52.4 . .
C51 C2 H2B 109.5 . .
K3A C2 H2B 137.4 . .
K3 C2 H2B 135.4 . .
H2A C2 H2B 109.5 . .
C51 C2 H2C 109.5 . .
K3A C2 H2C 47.6 . .
K3 C2 H2C 58.3 . .
H2A C2 H2C 109.5 . .
H2B C2 H2C 109.5 . .
O30 C3 O29 111.4(12) . .
O30 C3 C26 127.2(9) . .
O29 C3 C26 120.9(10) . .
O54 C4 O47 123.9(8) . .
O54 C4 C51 118.3(8) . .
O47 C4 C51 117.2(8) . .
C17 C5 C24 111.3(10) . .
C17 C5 C38 111.3(14) . .
C24 C5 C38 106.1(8) . .
C17 C5 C10 106.1(9) . .
C24 C5 C10 117.7(7) . .
C38 C5 C10 104.2(11) . .
C26 C6 H6A 109.5 . .
C26 C6 H6B 109.5 . .
H6A C6 H6B 109.5 . .
C26 C6 H6C 109.5 . .
H6A C6 H6C 109.5 . .
H6B C6 H6C 109.5 . .
C58 C7 C22 106.5(10) . .
C58 C7 C73 111.7(8) . .
C22 C7 C73 116.2(7) . .
C58 C7 C56 106.1(11) . .
C22 C7 C56 110.4(9) . .
C73 C7 C56 105.5(8) . .
C61 C8 C68 114.7(9) . .
C61 C8 C67 118.4(8) . .
C68 C8 C67 111.4(8) . .
C61 C8 C53 102.6(10) . .
C68 C8 C53 106.4(9) . .
C67 C8 C53 101.1(9) . .
C30 C9 H9A 109.5 . .
C30 C9 H9B 109.5 . .
H9A C9 H9B 109.5 . .
C30 C9 H9C 109.5 . .
H9A C9 H9C 109.5 . .
H9B C9 H9C 109.5 . .
O45 C10 O50 120.5(11) . .
O45 C10 C5 118.3(9) . .
O50 C10 C5 121.2(8) . .
C30 C11 K2 105.7(9) . .
C30 C11 H11A 109.5 . .
K2 C11 H11A 133.2 . .
C30 C11 H11B 109.5 . .
K2 C11 H11B 27.4 . .
H11A C11 H11B 109.5 . .
C30 C11 H11C 109.5 . .
K2 C11 H11C 86.2 . .
H11A C11 H11C 109.5 . .
H11B C11 H11C 109.5 . .
C55 C12 C57 111.7(8) . .
C55 C12 C31 110.1(8) . .
C57 C12 C31 109.6(9) . .
C55 C12 C63 112.6(9) . .
C57 C12 C63 101.9(6) . .
C31 C12 C63 110.6(7) . .
O17 C13 O32 123.4(8) . .
O17 C13 C21 118.2(7) . .
O32 C13 C21 118.0(8) . .
C48 C14 C35 105.2(13) . .
C48 C14 C18 108.6(11) . .
C35 C14 C18 110.3(14) . .
C48 C14 C20 105.9(8) . .
C35 C14 C20 114.9(8) . .
C18 C14 C20 111.5(10) . .
C72 C15 H15A 109.5 . .
C72 C15 H15B 109.5 . .
H15A C15 H15B 109.5 . .
C72 C15 H15C 109.5 . .
H15A C15 H15C 109.5 . .
H15B C15 H15C 109.5 . .
O41 C16 O58 124.2(8) . .
O41 C16 C29 117.7(8) . .
O58 C16 C29 118.0(8) . .
C5 C17 H17A 109.5 . .
C5 C17 H17B 109.5 . .
H17A C17 H17B 109.5 . .
C5 C17 H17C 109.5 . .
H17A C17 H17C 109.5 . .
H17B C17 H17C 109.5 . .
C14 C18 H18A 109.5 . .
C14 C18 H18B 109.5 . .
H18A C18 H18B 109.5 . .
C14 C18 H18C 109.5 . .
H18A C18 H18C 109.5 . .
H18B C18 H18C 109.5 . .
C54 C19 C39 107.9(10) . .
C54 C19 C69 111.6(9) . .
C39 C19 C69 116.4(7) . .
C54 C19 C28 111.0(12) . .
C39 C19 C28 107.7(8) . .
C69 C19 C28 102.1(9) . .
O19 C20 O25 124.4(9) . .
O19 C20 C14 119.2(8) . .
O25 C20 C14 115.8(7) . .
C27 C21 C50 107.1(9) . .
C27 C21 C13 117.8(7) . .
C50 C21 C13 103.7(8) . .
C27 C21 C66 109.9(8) . .
C50 C21 C66 108.0(11) . .
C13 C21 C66 109.8(8) . .
O24 C22 O36 121.3(8) . .
O24 C22 C7 116.1(8) . .
O36 C22 C7 122.6(8) . .
C1 C23 H23A 109.5 . .
C1 C23 H23B 109.5 . .
H23A C23 H23B 109.5 . .
C1 C23 H23C 109.5 . .
H23A C23 H23C 109.5 . .
H23B C23 H23C 109.5 . .
O13 C24 O16 124.5(8) . .
O13 C24 C5 117.5(8) . .
O16 C24 C5 117.1(8) . .
C72 C25 H25A 109.5 . .
C72 C25 H25B 109.5 . .
H25A C25 H25B 109.5 . .
C72 C25 H25C 109.5 . .
H25A C25 H25C 109.5 . .
H25B C25 H25C 109.5 . .
C3 C26 C37 108.8(10) . .
C3 C26 C59 116.3(7) . .
C37 C26 C59 110.8(8) . .
C3 C26 C6 108.4(13) . .
C37 C26 C6 108.3(9) . .
C59 C26 C6 103.9(9) . .
O14 C27 O11 122.3(8) . .
O14 C27 C21 116.3(8) . .
O11 C27 C21 121.5(8) . .
C19 C28 H28A 109.5 . .
C19 C28 H28B 109.5 . .
H28A C28 H28B 109.5 . .
C19 C28 H28C 109.5 . .
H28A C28 H28C 109.5 . .
H28B C28 H28C 109.5 . .
C42 C29 C46 108.4(9) . .
C42 C29 C16 107.1(9) . .
C46 C29 C16 109.8(9) . .
C42 C29 C62 106.7(14) . .
C46 C29 C62 104.5(14) . .
C16 C29 C62 119.9(8) . .
C11 C30 C9 107.9(12) . .
C11 C30 C32 104.7(11) . .
C9 C30 C32 107.5(9) . .
C11 C30 C43 112.0(9) . .
C9 C30 C43 106.0(9) . .
C32 C30 C43 118.4(7) . .
C12 C31 H31A 109.5 . .
C12 C31 H31B 109.5 . .
H31A C31 H31B 109.5 . .
C12 C31 H31C 109.5 . .
H31A C31 H31C 109.5 . .
H31B C31 H31C 109.5 . .
O27 C32 O37 123.6(9) . .
O27 C32 C30 116.9(8) . .
O37 C32 C30 119.5(8) . .
O42 C33 O22 125.8(8) . .
O42 C33 C72 117.3(8) . .
O22 C33 C72 116.6(7) . .
C74 C34 H34A 109.5 . .
C74 C34 H34B 109.5 . .
H34A C34 H34B 109.5 . .
C74 C34 H34C 109.5 . .
H34A C34 H34C 109.5 . .
H34B C34 H34C 109.5 . .
O21 C35 O23 116.5(15) . .
O21 C35 C14 128.6(12) . .
O23 C35 C14 113.0(12) . .
O6 C36 O20 119.1(11) . .
O6 C36 C1 125.3(8) . .
O20 C36 C1 111.5(11) . .
C26 C37 K1 112.5(6) . .
C26 C37 H37A 109.5 . .
K1 C37 H37A 35.3 . .
C26 C37 H37B 109.5 . .
K1 C37 H37B 75.8 . .
H37A C37 H37B 109.5 . .
C26 C37 H37C 109.5 . .
K1 C37 H37C 132.7 . .
H37A C37 H37C 109.5 . .
H37B C37 H37C 109.5 . .
C5 C38 H38A 109.5 . .
C5 C38 H38B 109.5 . .
H38A C38 H38B 109.5 . .
C5 C38 H38C 109.5 . .
H38A C38 H38C 109.5 . .
H38B C38 H38C 109.5 . .
O18 C39 O15 121.4(10) . .
O18 C39 C19 117.3(8) . .
O15 C39 C19 121.2(9) . .
O28 C40 O48 125.7(9) . .
O28 C40 C1 116.7(8) . .
O48 C40 C1 117.6(8) . .
C70 C41 H41A 109.5 . .
C70 C41 H41B 109.5 . .
H41A C41 H41B 109.5 . .
C70 C41 H41C 109.5 . .
H41A C41 H41C 109.5 . .
H41B C41 H41C 109.5 . .
C29 C42 H42A 109.5 . .
C29 C42 H42B 109.5 . .
H42A C42 H42B 109.5 . .
C29 C42 H42C 109.5 . .
H42A C42 H42C 109.5 . .
H42B C42 H42C 109.5 . .
O4 C43 O53 125.5(9) . .
O4 C43 C30 116.7(8) . .
O53 C43 C30 117.7(8) . .
O10 C44 O7 126.1(8) . .
O10 C44 C74 118.1(8) . .
O7 C44 C74 115.8(7) . .
C70 C45 H45A 109.5 . .
C70 C45 H45B 109.5 . .
H45A C45 H45B 109.5 . .
C70 C45 H45C 109.5 . .
H45A C45 H45C 109.5 . .
H45B C45 H45C 109.5 . .
C29 C46 K2 115.2(8) . .
C29 C46 H46A 109.5 . .
K2 C46 H46A 133.3 . .
C29 C46 H46B 109.5 . .
K2 C46 H46B 67.9 . .
H46A C46 H46B 109.5 . .
C29 C46 H46C 109.5 . .
K2 C46 H46C 42.7 . .
H46A C46 H46C 109.5 . .
H46B C46 H46C 109.5 . .
O39 C47 O43 125.2(7) . .
O39 C47 C70 117.6(7) . .
O43 C47 C70 117.2(7) . .
C14 C48 H48A 109.5 . .
C14 C48 H48B 109.5 . .
H48A C48 H48B 109.5 . .
C14 C48 H48C 109.5 . .
H48A C48 H48C 109.5 . .
H48B C48 H48C 109.5 . .
O33 C49 O46 122.2(11) . .
O33 C49 C51 121.0(12) . .
O46 C49 C51 116.8(11) . .
C21 C50 H50A 109.5 . .
C21 C50 H50B 109.5 . .
H50A C50 H50B 109.5 . .
C21 C50 H50C 109.5 . .
H50A C50 H50C 109.5 . .
H50B C50 H50C 109.5 . .
C2 C51 C4 113.1(10) . .
C2 C51 C49 112.8(12) . .
C4 C51 C49 111.7(8) . .
C2 C51 C52 109.4(11) . .
C4 C51 C52 104.7(10) . .
C49 C51 C52 104.5(11) . .
C51 C52 H52A 109.5 . .
C51 C52 H52B 109.5 . .
H52A C52 H52B 109.5 . .
C51 C52 H52C 109.5 . .
H52A C52 H52C 109.5 . .
H52B C52 H52C 109.5 . .
C8 C53 H53A 109.5 . .
C8 C53 H53B 109.5 . .
H53A C53 H53B 109.5 . .
C8 C53 H53C 109.5 . .
H53A C53 H53C 109.5 . .
H53B C53 H53C 109.5 . .
C19 C54 H54A 109.5 . .
C19 C54 H54B 109.5 . .
H54A C54 H54B 109.5 . .
C19 C54 H54C 109.5 . .
H54A C54 H54C 109.5 . .
H54B C54 H54C 109.5 . .
C12 C55 H55A 109.5 . .
C12 C55 H55B 109.5 . .
H55A C55 H55B 109.5 . .
C12 C55 H55C 109.5 . .
H55A C55 H55C 109.5 . .
H55B C55 H55C 109.5 . .
C7 C56 H56A 109.5 . .
C7 C56 H56B 109.5 . .
H56A C56 H56B 109.5 . .
C7 C56 H56C 109.5 . .
H56A C56 H56C 109.5 . .
H56B C56 H56C 109.5 . .
O59 C57 O51 126.5(10) . .
O59 C57 C12 117.9(8) . .
O51 C57 C12 115.6(9) . .
C7 C58 H58A 109.5 . .
C7 C58 H58B 109.5 . .
H58A C58 H58B 109.5 . .
C7 C58 H58C 109.5 . .
H58A C58 H58C 109.5 . .
H58B C58 H58C 109.5 . .
O40 C59 O56 124.1(7) . .
O40 C59 C26 117.5(7) . .
O56 C59 C26 117.9(7) . .
O26 C60 O55 125.0(8) . .
O26 C60 C74 118.5(7) . .
O55 C60 C74 116.5(7) . .
O1 C61 O12 119.9(11) . .
O1 C61 C8 118.8(10) . .
O12 C61 C8 120.9(10) . .
O49 C62 O61 104.2(19) . .
O49 C62 C29 116.8(18) . .
O61 C62 C29 105(2) . .
O9 C63 O52 125.8(8) . .
O9 C63 C12 116.6(8) . .
O52 C63 C12 117.6(8) . .
C1 C64 H64A 109.5 . .
C1 C64 H64B 109.5 . .
H64A C64 H64B 109.5 . .
C1 C64 H64C 109.5 . .
H64A C64 H64C 109.5 . .
H64B C64 H64C 109.5 . .
O5 C65 O57 126.3(8) . .
O5 C65 C70 117.2(8) . .
O57 C65 C70 116.4(7) . .
C21 C66 K3 115.4(7) . .
C21 C66 H66A 109.5 . .
K3 C66 H66A 132.8 . .
C21 C66 H66B 109.5 . .
K3 C66 H66B 68.6 . .
H66A C66 H66B 109.5 . .
C21 C66 H66C 109.5 . .
K3 C66 H66C 41.9 . .
H66A C66 H66C 109.5 . .
H66B C66 H66C 109.5 . .
O60 C67 O34 123.2(7) . .
O60 C67 C8 119.2(7) . .
O34 C67 C8 117.4(7) . .
C8 C68 K1 112.1(6) . 3_756
C8 C68 H68A 109.5 . .
K1 C68 H68A 81.7 3_756 .
C8 C68 H68B 109.5 . .
K1 C68 H68B 129.9 3_756 .
H68A C68 H68B 109.5 . .
C8 C68 H68C 109.5 . .
K1 C68 H68C 29.3 3_756 .
H68A C68 H68C 109.5 . .
H68B C68 H68C 109.5 . .
O35 C69 O44 122.6(8) . .
O35 C69 C19 117.8(7) . .
O44 C69 C19 119.4(8) . .
C45 C70 C41 110.6(7) . .
C45 C70 C47 112.4(7) . .
C41 C70 C47 110.9(7) . .
C45 C70 C65 110.0(7) . .
C41 C70 C65 110.4(7) . .
C47 C70 C65 102.2(6) . .
O8 C71 O3 123.5(8) . .
O8 C71 C72 117.2(8) . .
O3 C71 C72 118.8(8) . .
C15 C72 C71 112.6(9) . .
C15 C72 C25 108.7(12) . .
C71 C72 C25 104.9(9) . .
C15 C72 C33 106.7(9) . .
C71 C72 C33 115.2(7) . .
C25 C72 C33 108.6(8) . .
O38 C73 O2 124.0(8) . .
O38 C73 C7 117.5(8) . .
O2 C73 C7 118.2(8) . .
C34 C74 C75 109.2(7) . .
C34 C74 C44 111.3(7) . .
C75 C74 C44 112.0(7) . .
C34 C74 C60 110.0(7) . .
C75 C74 C60 112.4(7) . .
C44 C74 C60 101.8(6) . .
C74 C75 H75A 109.5 . .
C74 C75 H75B 109.5 . .
H75A C75 H75B 109.5 . .
C74 C75 H75C 109.5 . .
H75A C75 H75C 109.5 . .
H75B C75 H75C 109.5 . .
Co13 O1W K3A 91.3(4) . .
Co13 O1W K3 85.7(3) . .
K3A O1W K3 9.1(3) . .
Co1 O2W K1 86.9(2) . .
Co11 O3W K2 88.9(3) . .
K3A O7W K3 13.8(2) . .
K3 O27W K3A 14.09(19) . .
K3 O44W K3A 6.8(3) 3_756 3_756

loop_
_geom_bond_atom_site_label_1
_geom_bond_atom_site_label_2
_geom_bond_distance
_geom_bond_site_symmetry_2
Co1 O1M 2.058(5) .
Co1 O2W 2.078(6) .
Co1 O34 2.109(6) 3_756
Co1 O40 2.117(6) .
Co1 O37 2.132(6) .
Co1 O36 2.145(6) 3_756
Co2 O7 2.022(6) .
Co2 O6M 2.028(6) .
Co2 O4M 2.038(6) .
Co2 O44 2.066(6) 3_756
Co2 O15 2.106(6) 3_756
Co2 O13 2.186(6) 3_756
Co3 O57 2.011(7) .
Co3 O5M 2.022(6) .
Co3 O10M 2.032(6) .
Co3 O21 2.077(6) 3_756
Co3 O19 2.088(6) 3_756
Co3 O42 2.160(6) .
Co4 O10 2.029(7) .
Co4 O3M 2.038(5) .
Co4 O6M 2.045(6) .
Co4 O12 2.068(6) 3_756
Co4 O60 2.104(6) 3_756
Co4 O48 2.163(6) .
Co5 O43 2.017(6) 3_756
Co5 O1M 2.025(5) .
Co5 O7M 2.048(6) .
Co5 O37 2.068(6) .
Co5 O53 2.090(5) .
Co5 O56 2.163(6) .
Co6 O6W 2.054(6) .
Co6 O10M 2.062(5) 3_756
Co6 O35 2.115(7) .
Co6 O22 2.130(6) 3_756
Co6 O49 2.154(6) .
Co6 O21 2.173(7) .
Co7 O1M 2.025(5) .
Co7 O39 2.035(6) 3_756
Co7 O3M 2.045(6) .
Co7 O36 2.080(7) 3_756
Co7 O2 2.081(6) 3_756
Co7 O60 2.159(6) 3_756
Co8 O4M 2.026(6) .
Co8 O5 2.033(6) .
Co8 O10M 2.045(5) .
Co8 O49 2.066(6) 3_756
Co8 O58 2.091(6) 3_756
Co8 O44 2.153(6) 3_756
Co9 O8M 2.018(5) .
Co9 O55 2.025(6) .
Co9 O5M 2.045(5) .
Co9 O42 2.092(6) .
Co9 O3 2.104(6) .
Co9 O32 2.172(6) .
Co10 O8M 2.030(5) .
Co10 O26 2.037(7) .
Co10 O7M 2.051(5) .
Co10 O56 2.086(6) .
Co10 O30 2.089(6) .
Co10 O47 2.162(6) .
Co11 O9M 2.063(5) .
Co11 O3W 2.071(6) .
Co11 O33 2.100(6) .
Co11 O50 2.113(7) .
Co11 O41 2.115(6) .
Co11 O4 2.137(7) .
Co12 O2M 2.036(6) 3_756
Co12 O52 2.044(7) .
Co12 O5M 2.047(5) .
Co12 O11 2.053(6) .
Co12 O32 2.107(6) .
Co12 O19 2.174(6) 3_756
Co13 O8M 2.059(5) .
Co13 O1W 2.091(7) .
Co13 O54 2.106(7) .
Co13 O17 2.115(6) .
Co13 O30 2.139(7) .
Co13 O3 2.151(6) .
Co14 O9M 2.032(6) .
Co14 O4M 2.040(5) 3_756
Co14 O51 2.047(7) .
Co14 O50 2.089(6) .
Co14 O13 2.103(6) .
Co14 O58 2.142(6) .
Co15 O9M 2.033(5) .
Co15 O59 2.043(7) .
Co15 O7M 2.046(6) .
Co15 O33 2.088(6) .
Co15 O47 2.100(6) .
Co15 O53 2.173(6) .
Co16 O6M 2.041(6) 3_756
Co16 O4W 2.065(7) .
Co16 O28 2.098(7) 3_756
Co16 O16 2.127(7) .
Co16 O12 2.174(7) .
Co16 O15 2.177(7) .
Co17 O3M 2.038(5) 3_756
Co17 O9 2.040(7) .
Co17 O6 2.044(6) 3_756
Co17 O2M 2.058(6) 3_756
Co17 O48 2.098(6) 3_756
Co17 O2 2.177(6) .
Co18 O5W 2.060(7) .
Co18 O2M 2.071(6) .
Co18 O6 2.110(6) .
Co18 O25 2.124(7) .
Co18 O38 2.155(6) 3_756
Co18 O11 2.161(6) 3_756
K1 O30W 2.682(12) .
K1 O28W 2.751(13) .
K1 O34 2.776(6) 3_756
K1 O40 2.782(6) .
K1 O2W 2.826(7) .
K1 O9W 2.838(16) .
K1 C68 3.465(11) 3_756
K2 O1 2.659(8) 2_755
K2 O4 2.752(6) .
K2 O41 2.813(7) .
K2 O3W 2.815(8) .
K2 O29W 2.87(2) .
K2 O22W 2.918(19) .
K2 C46 3.458(18) .
K3 K3A 0.689(9) .
K3 O44W 2.66(3) 3_756
K3 O17 2.763(10) .
K3 O27W 2.801(13) .
K3 O7W 2.85(2) .
K3 O54 2.920(10) .
K3 O1W 3.108(13) .
K3 C66 3.217(15) .
K3A O1W 2.586(14) .
K3A O7W 2.67(2) .
K3A O54 2.705(10) .
K3A O27W 2.816(12) .
K3A O17 2.893(10) .
K3A O44W 3.25(3) 3_756
O1M H1MA 1.0000 .
O2M Co12 2.035(6) 3_756
O2M Co17 2.058(6) 3_756
O2M H2MA 1.0000 .
O3M Co17 2.038(5) 3_756
O3M H3MA 1.0000 .
O4M Co14 2.040(5) 3_756
O4M H4MA 1.0000 .
O5M H5MA 1.0000 .
O6M Co16 2.041(6) 3_756
O6M H6MA 1.0000 .
O7M H7MA 1.0000 .
O8M H8MA 1.0000 .
O9M H9MA 1.0000 .
O10M Co6 2.062(5) 3_756
O10M H10A 1.0000 .
O1 C61 1.229(14) .
O1 K2 2.659(8) 2_745
O2 C73 1.270(11) .
O2 Co7 2.081(6) 3_756
O3 C71 1.256(11) .
O4 C43 1.237(11) .
O5 C65 1.214(11) .
O6 C36 1.240(8) .
O6 Co17 2.044(6) 3_756
O7 C44 1.258(11) .
O8 C71 1.231(11) .
O9 C63 1.227(11) .
O10 C44 1.235(11) .
O11 C27 1.258(10) .
O11 Co18 2.161(6) 3_756
O12 C61 1.327(13) .
O12 Co4 2.068(6) 3_756
O13 C24 1.246(11) .
O13 Co2 2.186(6) 3_756
O14 C27 1.249(11) .
O15 C39 1.250(12) .
O15 Co2 2.106(6) 3_756
O16 C24 1.249(11) .
O17 C13 1.243(11) .
O18 C39 1.248(12) .
O19 C20 1.243(11) .
O19 Co3 2.088(6) 3_756
O19 Co12 2.174(6) 3_756
O20 C36 1.275(9) .
O21 C35 1.199(14) .
O21 Co3 2.077(6) 3_756
O22 C33 1.258(11) .
O22 Co6 2.130(6) 3_756
O23 C35 1.36(2) .
O24 C22 1.265(12) .
O25 C20 1.268(12) .
O26 C60 1.218(11) .
O27 C32 1.207(12) .
O28 C40 1.249(12) .
O28 Co16 2.098(7) 3_756
O29 C3 1.240(10) .
O30 C3 1.217(8) .
O32 C13 1.255(10) .
O33 C49 1.231(13) .
O34 C67 1.253(10) .
O34 Co1 2.109(6) 3_756
O34 K1 2.776(6) 3_756
O35 C69 1.277(11) .
O36 C22 1.272(11) .
O36 Co7 2.080(7) 3_756
O36 Co1 2.145(6) 3_756
O37 C32 1.295(11) .
O38 C73 1.238(11) .
O38 Co18 2.155(6) 3_756
O39 C47 1.242(11) .
O39 Co7 2.035(6) 3_756
O40 C59 1.246(10) .
O41 C16 1.270(11) .
O42 C33 1.241(10) .
O43 C47 1.263(11) .
O43 Co5 2.017(6) 3_756
O44 C69 1.283(10) .
O44 Co2 2.066(6) 3_756
O44 Co8 2.153(6) 3_756
O45 C10 1.233(13) .
O46 C49 1.247(18) .
O47 C4 1.289(11) .
O48 C40 1.252(11) .
O48 Co17 2.098(6) 3_756
O49 C62 1.258(9) .
O49 Co8 2.066(6) 3_756
O50 C10 1.271(12) .
O51 C57 1.260(12) .
O52 C63 1.227(11) .
O53 C43 1.246(11) .
O54 C4 1.230(11) .
O55 C60 1.263(11) .
O56 C59 1.260(10) .
O57 C65 1.262(11) .
O58 C16 1.272(11) .
O58 Co8 2.091(6) 3_756
O59 C57 1.236(12) .
O60 C67 1.248(10) .
O60 Co4 2.104(6) 3_756
O60 Co7 2.159(6) 3_756
O61 C62 1.273(10) .
C1 C36 1.506(14) .
C1 C64 1.534(15) .
C1 C40 1.533(13) .
C1 C23 1.617(17) .
C2 C51 1.464(19) .
C2 H2A 0.9800 .
C2 H2B 0.9800 .
C2 H2C 0.9800 .
C3 C26 1.501(15) .
C4 C51 1.526(13) .
C5 C17 1.499(16) .
C5 C24 1.531(13) .
C5 C38 1.533(18) .
C5 C10 1.543(15) .
C6 C26 1.557(17) .
C6 H6A 0.9800 .
C6 H6B 0.9800 .
C6 H6C 0.9800 .
C7 C58 1.517(17) .
C7 C22 1.519(12) .
C7 C73 1.538(12) .
C7 C56 1.576(15) .
C8 C61 1.474(16) .
C8 C68 1.512(14) .
C8 C67 1.550(12) .
C8 C53 1.553(17) .
C9 C30 1.521(15) .
C9 H9A 0.9800 .
C9 H9B 0.9800 .
C9 H9C 0.9800 .
C11 C30 1.519(17) .
C11 H11A 0.9800 .
C11 H11B 0.9800 .
C11 H11C 0.9800 .
C12 C55 1.480(15) .
C12 C57 1.519(13) .
C12 C31 1.528(11) .
C12 C63 1.538(11) .
C13 C21 1.554(13) .
C14 C48 1.479(16) .
C14 C35 1.493(17) .
C14 C18 1.526(16) .
C14 C20 1.529(13) .
C15 C72 1.482(15) .
C15 H15A 0.9800 .
C15 H15B 0.9800 .
C15 H15C 0.9800 .
C16 C29 1.538(11) .
C17 H17A 0.9800 .
C17 H17B 0.9800 .
C17 H17C 0.9800 .
C18 H18A 0.9800 .
C18 H18B 0.9800 .
C18 H18C 0.9800 .
C19 C54 1.452(16) .
C19 C39 1.516(14) .
C19 C69 1.527(12) .
C19 C28 1.603(15) .
C21 C27 1.525(13) .
C21 C50 1.534(14) .
C21 C66 1.563(14) .
C23 H23A 0.9800 .
C23 H23B 0.9800 .
C23 H23C 0.9800 .
C25 C72 1.548(16) .
C25 H25A 0.9800 .
C25 H25B 0.9800 .
C25 H25C 0.9800 .
C26 C37 1.516(12) .
C26 C59 1.542(12) .
C28 H28A 0.9800 .
C28 H28B 0.9800 .
C28 H28C 0.9800 .
C29 C42 1.443(18) .
C29 C46 1.520(17) .
C29 C62 1.58(2) .
C30 C32 1.536(13) .
C30 C43 1.568(13) .
C31 H31A 0.9800 .
C31 H31B 0.9800 .
C31 H31C 0.9800 .
C33 C72 1.578(12) .
C34 C74 1.497(12) .
C34 H34A 0.9800 .
C34 H34B 0.9800 .
C34 H34C 0.9800 .
C37 H37A 0.9800 .
C37 H37B 0.9800 .
C37 H37C 0.9800 .
C38 H38A 0.9800 .
C38 H38B 0.9800 .
C38 H38C 0.9800 .
C41 C70 1.508(12) .
C41 H41A 0.9800 .
C41 H41B 0.9800 .
C41 H41C 0.9800 .
C42 H42A 0.9800 .
C42 H42B 0.9800 .
C42 H42C 0.9800 .
C44 C74 1.539(11) .
C45 C70 1.507(12) .
C45 H45A 0.9800 .
C45 H45B 0.9800 .
C45 H45C 0.9800 .
C46 H46A 0.9800 .
C46 H46B 0.9800 .
C46 H46C 0.9800 .
C47 C70 1.532(10) .
C48 H48A 0.9800 .
C48 H48B 0.9800 .
C48 H48C 0.9800 .
C49 C51 1.547(15) .
C50 H50A 0.9800 .
C50 H50B 0.9800 .
C50 H50C 0.9800 .
C51 C52 1.57(2) .
C52 H52A 0.9800 .
C52 H52B 0.9800 .
C52 H52C 0.9800 .
C53 H53A 0.9800 .
C53 H53B 0.9800 .
C53 H53C 0.9800 .
C54 H54A 0.9800 .
C54 H54B 0.9800 .
C54 H54C 0.9800 .
C55 H55A 0.9800 .
C55 H55B 0.9800 .
C55 H55C 0.9800 .
C56 H56A 0.9800 .
C56 H56B 0.9800 .
C56 H56C 0.9800 .
C58 H58A 0.9800 .
C58 H58B 0.9800 .
C58 H58C 0.9800 .
C60 C74 1.546(11) .
C64 H64A 0.9800 .
C64 H64B 0.9800 .
C64 H64C 0.9800 .
C65 C70 1.551(11) .
C66 H66A 0.9800 .
C66 H66B 0.9800 .
C66 H66C 0.9800 .
C68 K1 3.465(11) 3_756
C68 H68A 0.9800 .
C68 H68B 0.9800 .
C68 H68C 0.9800 .
C71 C72 1.529(13) .
C74 C75 1.504(11) .
C75 H75A 0.9800 .
C75 H75B 0.9800 .
C75 H75C 0.9800 .
O44W K3 2.66(3) 3_756
O44W K3A 3.25(3) 3_756
